data_4517331
loop_
_publ_author_name
'Mart\'inez-Mart\'inez, Antonio J.'
'Royle, Cameron G.'
'Furfari, Samantha K.'
'Suriye, Kongkiat'
'Weller, Andrew S.'

_publ_section_title
;
 Solid--State Molecular Organometallic Catalysis in Gas/Solid Flow
 (Flow-SMOM) as Demonstrated by Efficient Room Temperature and Pressure
 1-Butene Isomerization
;
_journal_name_full 'ACS Catalysis'
_journal_page_first 1984
_journal_page_last 1992
_journal_paper_doi 10.1021/acscatal.9b03727
_journal_year 2020
_chemical_formula_moiety 'C22 H46 P2 Rh, C32 H12 B F24'
_chemical_formula_sum 'C54 H58 B F24 P2 Rh'
_chemical_formula_weight 1338.66
_space_group_crystal_system monoclinic
_space_group_IT_number 13
_space_group_name_Hall '-P 2yac'
_space_group_name_H-M_alt 'P 1 2/n 1'
_atom_sites_solution_hydrogens geom
_atom_sites_solution_primary dual
_audit_creation_date 2019-02-18
_audit_creation_method
;
Olex2 1.2
(compiled 2018.05.29 svn.r3508 for OlexSys, GUI svn.r5506)
;
_cell_angle_alpha 90
_cell_angle_beta 91.6093(4)
_cell_angle_gamma 90
_cell_formula_units_Z 8
_cell_length_a 17.59335(7)
_cell_length_b 18.77356(10)
_cell_length_c 35.33268(14)
_cell_measurement_reflns_used 99388
_cell_measurement_temperature 150.02(18)
_cell_measurement_theta_max 76.1840
_cell_measurement_theta_min 3.5830
_cell_volume 11665.42(9)
_computing_cell_refinement 'CrysAlisPro 1.171.39.46 (Rigaku OD, 2018)'
_computing_data_collection 'CrysAlisPro 1.171.39.46 (Rigaku OD, 2018)'
_computing_data_reduction 'CrysAlisPro 1.171.39.46 (Rigaku OD, 2018)'
_computing_molecular_graphics 'Olex2 (Dolomanov et al., 2009)'
_computing_publication_material 'Olex2 (Dolomanov et al., 2009)'
_computing_structure_refinement 'ShelXL (Sheldrick, 2015)'
_computing_structure_solution 'ShelXT (Sheldrick, 2015)'
_diffrn_ambient_environment N~2~
_diffrn_ambient_temperature 150.02(18)
_diffrn_detector 'CCD plate'
_diffrn_detector_area_resol_mean 10.4102
_diffrn_detector_type Atlas
_diffrn_measured_fraction_theta_full 1.000
_diffrn_measured_fraction_theta_max 0.991
_diffrn_measurement_details
;
List of Runs (angles in degrees, time in seconds):

  # Type    Start    End  Width  t~exp~   \w     \q     \k     \f   Frames
--------------------------------------------------------------------------
  1  \w    -27.00  27.00   1.00    3.00    --  -42.66  38.00  90.00   54
  2  \w    -34.00   9.00   1.00    3.00    --  -42.66  38.00-120.00   43
  3  \w   -120.00 -20.00   1.00    3.00    --  -42.66 -19.00 -90.00  100
  4  \w     81.00 128.00   1.00    3.00    --   42.66 178.00  30.00   47
  5  \w     37.00 105.00   1.00    9.00    --  111.00 -95.00  30.00   68
  6  \w    101.00 178.00   1.00    9.00    --  111.00  30.00-150.00   77
  7  \w     68.00 100.00   1.00    9.00    --  111.00-125.00 150.00   32
  8  \w     46.00  92.00   1.00    9.00    --  111.00 -45.00   0.00   46
  9  \w     43.00 107.00   1.00    9.00    --  111.00-125.00  30.00   64
 10  \w     68.00 126.00   1.00    9.00    --  111.00  15.00 -30.00   58
 11  \w    146.00 177.00   1.00    9.00    --  111.00  15.00 -30.00   31
 12  \w     40.00  80.00   1.00    9.00    --  111.00 -45.00  90.00   40
 13  \w     41.00  87.00   1.00    9.00    --  111.00 -45.00 150.00   46
 14  \w    -74.00 -48.00   1.00    3.00    --  -42.66 -57.00 -30.00   26
 15  \w    -66.00 -17.00   1.00    3.00    --  -42.66 -57.00 -60.00   49
 16  \w    -71.00 -26.00   1.00    3.00    --  -42.66 -77.00  60.00   45
 17  \w    -71.00 -11.00   1.00    3.00    --  -42.66 -77.00-120.00   60
 18  \w    -76.00 -50.00   1.00    3.00    --  -42.66 -57.00-120.00   26
 19  \w    -82.00 -56.00   1.00    3.00    --  -42.66 -38.00 -30.00   26
 20  \w     58.00 117.00   1.00    3.00    --   42.66 178.00-120.00   59
 21  \w     27.00  52.00   1.00    3.00    --   42.66  38.00 -90.00   25
 22  \w     15.00  43.00   1.00    3.00    --   42.66  77.00 -30.00   28
 23  \w     81.00 107.00   1.00    9.00    --  111.00  71.00   4.02   26
 24  \w     83.00 109.00   1.00    9.00    --  111.00  61.00 -30.00   26
 25  \w    150.00 176.00   1.00    9.00    --  111.00  61.00 -90.00   26
 26  \w     83.00 109.00   1.00    9.00    --  111.00  61.00 -60.00   26
 27  \w     83.00 109.00   1.00    9.00    --  111.00  61.00   0.00   26
 28  \w     83.00 108.00   1.00    9.00    --  111.00  62.00 -15.89   25
 29  \w     86.00 129.00   1.00    9.00    --  111.00  52.00  44.16   43
 30  \w     84.00 109.00   1.00    9.00    --  111.00  61.00 -90.00   25
 31  \w     80.00 106.00   1.00    9.00    --  111.00  77.00  30.00   26
 32  \w    148.00 176.00   1.00    9.00    --  111.00  77.00-120.00   28
 33  \w    141.00 170.00   1.00    9.00    --  111.00  61.00  60.00   29
 34  \w     81.00 106.00   1.00    9.00    --  111.00  77.00 -30.00   25
 35  \w     80.00 106.00   1.00    9.00    --  111.00  77.00 -90.00   26
 36  \w     85.00 111.00   1.00    9.00    --  111.00  53.00 -64.20   26
 37  \w     87.00 113.00   1.00    9.00    --  111.00  45.00 -60.00   26
 38  \w     84.00 109.00   1.00    9.00    --  111.00  61.00  60.00   25
 39  \w     81.00 106.00   1.00    9.00    --  111.00  77.00   0.00   25
 40  \w     87.00 139.00   1.00    9.00    --  111.00  45.00 -30.00   52
 41  \w     83.00 109.00   1.00    9.00    --  111.00  61.00  30.00   26
 42  \w     87.00 114.00   1.00    9.00    --  111.00  45.00   0.00   27
 43  \w     87.00 113.00   1.00    9.00    --  111.00  45.00  60.00   26
 44  \w     86.00 112.00   1.00    9.00    --  111.00  50.00 -34.69   26
 45  \w     88.00 115.00   1.00    9.00    --  111.00  30.00   0.00   27
 46  \w     88.00 125.00   1.00    9.00    --  111.00  45.00  30.00   37
 47  \w    148.00 174.00   1.00    9.00    --  111.00  77.00 -60.00   26
 48  \w     89.00 114.00   1.00    9.00    --  111.00  30.00  30.00   25
 49  \w     90.00 115.00   1.00    9.00    --  111.00  45.00 -90.00   25
 50  \w     80.00 107.00   1.00    9.00    --  111.00  77.00 -60.00   27
 51  \w     81.00 108.00   1.00    9.00    --  111.00  77.00-120.00   27
 52  \w     82.00 109.00   1.00    9.00    --  111.00  67.00  36.14   27
 53  \w    140.00 166.00   1.00    9.00    --  111.00  52.00  44.16   26
 54  \w     88.00 113.00   1.00    9.00    --  111.00  46.00 -48.49   25
 55  \w     80.00 106.00   1.00    9.00    --  111.00  75.00  -6.57   26
 56  \w   -112.00 -83.00   1.00    3.00    --  -42.66 -38.00  30.00   29
 57  \w     98.00 129.00   1.00    3.00    --   42.66 178.00-180.00   31
 58  \w     80.00 118.00   1.00    9.00    --  111.00-125.00-180.00   38
 59  \w     60.00  98.00   1.00    9.00    --  111.00 -95.00 -90.00   38
 60  \w     41.00  67.00   1.00    9.00    --  111.00 -30.00   0.00   26
 61  \w    105.00 131.00   1.00    9.00    --  111.00 125.00 -60.00   26
 62  \w     90.00 118.00   1.00    9.00    --  111.00-125.00   0.00   28
 63  \w    143.00 168.00   1.00    9.00    --  111.00 125.00 -60.00   25
 64  \w     52.00  78.00   1.00    9.00    --  111.00 -45.00-180.00   26
 65  \w     91.00 117.00   1.00    9.00    --  111.00-125.00  60.00   26
 66  \w     43.00  75.00   1.00    9.00    --  111.00 -30.00  30.00   32
 67  \w     68.00 110.00   1.00    9.00    --  111.00 -95.00-150.00   42
 68  \w      1.00  26.00   1.00    3.00    --   38.00  92.00  65.18   25
 69  \w   -114.00 -21.00   1.00    3.00    --  -42.66 -38.00 120.00   93
 70  \w    -44.00  30.00   1.00    3.00    --  -42.66  38.00 -60.00   74
 71  \w     16.00  42.00   1.00    3.00    --   42.66  57.00   0.00   26
 72  \w     13.00  45.00   1.00    3.00    --   46.00  82.00-168.53   32
 73  \w     17.00  42.00   1.00    3.00    --   50.00  82.00  95.23   25
 74  \w     17.00  42.00   1.00    3.00    --   50.00  82.00  25.30   25
 75  \w     18.00  43.00   1.00    3.00    --   50.00  80.00-113.15   25
 76  \w     31.00  57.00   1.00    3.00    --   62.00  76.00 141.56   26
 77  \w     31.00  71.00   1.00    3.00    --   62.00  76.00 174.90   40
 78  \w    106.00 133.00   1.00    3.00    --   62.00  76.00 174.90   27
 79  \w     31.00  57.00   1.00    3.00    --   62.00  77.00 -79.50   26
 80  \w     31.00  57.00   1.00    3.00    --   62.00  76.00  88.24   26
 81  \w     32.00  58.00   1.00    3.00    --   62.00  76.00 -12.16   26
 82  \w     35.00  61.00   1.00    3.00    --   66.00  76.00 -51.92   26
 83  \w     36.00  62.00   1.00    3.00    --   66.00  77.00-109.28   26
 84  \w    121.00 146.00   1.00    3.00    --   74.00  76.00  93.10   25
 85  \w     43.00  69.00   1.00    3.00    --   74.00  76.00  93.10   26
 86  \w     43.00  69.00   1.00    3.00    --   74.00  77.00-140.41   26
 87  \w     44.00  69.00   1.00    3.00    --   74.00  75.00  14.24   25
 88  \w     43.00  69.00   1.00    3.00    --   74.00  77.00-171.61   26
 89  \w     46.00  72.00   1.00    3.00    --   74.00  72.00  67.56   26
 90  \w     43.00  80.00   1.00    3.00    --   74.00  76.00 158.61   37
 91  \w     43.00  69.00   1.00    3.00    --   74.00  74.00 123.31   26
 92  \w     43.00  69.00   1.00    3.00    --   74.00  77.00  26.84   26
 93  \w     43.00  69.00   1.00    3.00    --   74.00  76.00  -8.35   26
 94  \w     49.00  76.00   1.00    9.00    --   78.00  72.00  42.53   27
 95  \w     51.00  80.00   1.00    9.00    --   82.00  74.00 -61.67   29
 96  \w    133.00 159.00   1.00    9.00    --   86.00  76.00-124.13   26
 97  \w     55.00  81.00   1.00    9.00    --   86.00  76.00-124.13   26
 98  \w     56.00  84.00   1.00    9.00    --   86.00  70.00-170.27   28
 99  \w     56.00  81.00   1.00    9.00    --   86.00  70.00 -91.12   25
100  \w     58.00  84.00   1.00    9.00    --   86.00  64.00-127.77   26
101  \w     61.00  87.00   1.00    9.00    --   90.00  66.00  85.67   26
102  \w    113.00 164.00   1.00    9.00    --   98.00  71.00 138.68   51
103  \w     68.00  95.00   1.00    9.00    --   98.00  71.00 138.68   27
104  \w    129.00 155.00   1.00    9.00    --   98.00  71.00   3.53   26
105  \w     68.00  94.00   1.00    9.00    --   98.00  71.00   3.53   26
106  \w    134.00 160.00   1.00    9.00    --  102.00  77.00 -22.14   26
107  \w     71.00  97.00   1.00    9.00    --  102.00  77.00 -22.14   26
108  \w    131.00 164.00   1.00    9.00    --  106.00  67.00-137.82   33
109  \w     77.00 114.00   1.00    9.00    --  106.00  67.00-137.82   37
110  \w    129.00 155.00   1.00    9.00    --  111.00  77.00-180.00   26
111  \w     80.00 106.00   1.00    9.00    --  111.00  77.00-180.00   26
112  \w    128.00 154.00   1.00    9.00    --  111.00  64.00  32.06   26
113  \w     83.00 167.00   1.00    9.00    --  111.00  61.00 120.00   84
114  \w     83.00 109.00   1.00    9.00    --  111.00  64.00  32.06   26
115  \w     48.00  91.00   1.00    9.00    --  111.00 -45.00-120.00   43
116  \w     80.00 106.00   1.00    9.00    --  111.00  77.00  90.00   26
117  \w     84.00 163.00   1.00    9.00    --  111.00  61.00  90.00   79
118  \w     50.00  76.00   1.00    9.00    --  111.00 -45.00-150.00   26
119  \w    135.00 177.00   1.00    9.00    --  111.00  77.00 150.00   42
120  \w     80.00 124.00   1.00    9.00    --  111.00  77.00 150.00   44
;
_diffrn_measurement_device 'four-circle diffractometer'
_diffrn_measurement_device_type 'SuperNova, Dual, Cu at home/near, Atlas'
_diffrn_measurement_method '\w scans'
_diffrn_orient_matrix_type 'CrysAlisPro convention (1999,Acta A55,543-557)'
_diffrn_orient_matrix_UB_11 0.0053689000
_diffrn_orient_matrix_UB_12 0.0177260000
_diffrn_orient_matrix_UB_13 -0.0423953000
_diffrn_orient_matrix_UB_21 -0.0870361000
_diffrn_orient_matrix_UB_22 -0.0067340000
_diffrn_orient_matrix_UB_23 -0.0047335000
_diffrn_orient_matrix_UB_31 -0.0085738000
_diffrn_orient_matrix_UB_32 0.0798408000
_diffrn_orient_matrix_UB_33 0.0090434000
_diffrn_radiation_monochromator mirror
_diffrn_radiation_probe x-ray
_diffrn_radiation_type CuK\a
_diffrn_radiation_wavelength 1.54184
_diffrn_reflns_av_R_equivalents 0.0482
_diffrn_reflns_av_unetI/netI 0.0175
_diffrn_reflns_Laue_measured_fraction_full 1.000
_diffrn_reflns_Laue_measured_fraction_max 0.991
_diffrn_reflns_limit_h_max 22
_diffrn_reflns_limit_h_min -22
_diffrn_reflns_limit_k_max 23
_diffrn_reflns_limit_k_min -21
_diffrn_reflns_limit_l_max 44
_diffrn_reflns_limit_l_min -44
_diffrn_reflns_number 301140
_diffrn_reflns_point_group_measured_fraction_full 1.000
_diffrn_reflns_point_group_measured_fraction_max 0.991
_diffrn_reflns_theta_full 67.684
_diffrn_reflns_theta_max 76.540
_diffrn_reflns_theta_min 3.444
_diffrn_source 'micro-focus sealed X-ray tube'
_diffrn_source_type 'SuperNova (Cu) X-ray Source'
_exptl_absorpt_coefficient_mu 3.905
_exptl_absorpt_correction_T_max 1.00000
_exptl_absorpt_correction_T_min 0.76100
_exptl_absorpt_correction_type multi-scan
_exptl_absorpt_process_details
;
CrysAlisPro 1.171.39.46 (Rigaku Oxford Diffraction, 2018)
Empirical absorption correction using spherical harmonics,
 implemented in SCALE3 ABSPACK scaling algorithm.
;
_exptl_crystal_colour red
_exptl_crystal_colour_primary red
_exptl_crystal_density_diffrn 1.524
_exptl_crystal_description plate
_exptl_crystal_F_000 5424
_exptl_crystal_size_max 0.2
_exptl_crystal_size_mid 0.18
_exptl_crystal_size_min 0.16
_refine_diff_density_max 0.639
_refine_diff_density_min -0.745
_refine_diff_density_rms 0.054
_refine_ls_extinction_method none
_refine_ls_goodness_of_fit_ref 1.017
_refine_ls_hydrogen_treatment constr
_refine_ls_matrix_type full
_refine_ls_number_parameters 1827
_refine_ls_number_reflns 24335
_refine_ls_number_restraints 1473
_refine_ls_restrained_S_all 1.185
_refine_ls_R_factor_all 0.0380
_refine_ls_R_factor_gt 0.0332
_refine_ls_shift/su_max 0.006
_refine_ls_shift/su_mean 0.000
_refine_ls_structure_factor_coef Fsqd
_refine_ls_weighting_details 'w=1/[\s^2^(Fo^2^)+(0.0434P)^2^+9.3655P] where P=(Fo^2^+2Fc^2^)/3'
_refine_ls_weighting_scheme calc
_refine_ls_wR_factor_gt 0.0839
_refine_ls_wR_factor_ref 0.0874
_reflns_Friedel_coverage 0.000
_reflns_number_gt 21819
_reflns_number_total 24335
_reflns_threshold_expression 'I > 2\s(I)'
_cod_data_source_file cs9b03727_si_002.cif
_cod_data_source_block 12
_cod_depositor_comments 'Adding full bibliography for 4517328--4517333.cif.'
_cod_database_code 4517331
_shelx_shelxl_version_number 2018/1
_chemical_oxdiff_formula 'C54 H66 Rh1 P2 F24 B1'
_shelx_space_group_comment
;
The symmetry employed for this shelxl refinement is uniquely defined
by the following loop, which should always be used as a source of
symmetry information in preference to the above space-group names.
They are only intended as comments.
;
_shelx_estimated_absorpt_t_max 0.574
_shelx_estimated_absorpt_t_min 0.509
_reflns_odcompleteness_completeness 99.96
_reflns_odcompleteness_iscentric 1
_reflns_odcompleteness_theta 69.95
_olex2_refinement_description
;
1. Fixed Uiso
 At 1.2 times of:
  All C(H) groups, All C(H,H) groups
 At 1.5 times of:
  All C(H,H,H) groups
2. Restrained distances
 F24-F23 \\sim F2AA-F1AA \\sim F3AA-F1AA \\sim F22-F23
 with sigma of 0.04
 C54-F24 \\sim C54-F2AA \\sim C54-F3AA \\sim C54-F22 \\sim C54-F1AA \\sim
C54-F23
 with sigma of 0.02
 F22A-F23A \\sim F22A-F24A \\sim F23A-F24A \\sim F22B-F23B \\sim F22B-F24B
\\sim F23B-F24B
 with sigma of 0.04
 C53A-F22A \\sim C53A-F23A \\sim C53A-F24A \\sim C53A-F22B \\sim C53A-F23B
\\sim C53A-F24B
 with sigma of 0.02
 F8B-F9B \\sim F8B-F7B \\sim F8A-F9A \\sim F8A-F7A \\sim F9B-F7B \\sim F9A-F7A
 with sigma of 0.04
 C37A-F8B \\sim C37A-F8A \\sim C37A-F9B \\sim C37A-F9A \\sim C37A-F7B \\sim
C37A-F7A
 with sigma of 0.02
 F16A-F17A \\sim F16A-F18A \\sim F17A-F18A \\sim F16B-F17B \\sim F16B-F18B
\\sim F17B-F18B
 with sigma of 0.04
 C46A-F16A \\sim C46A-F17A \\sim C46A-F18A \\sim C46A-F16B \\sim C46A-F17B
\\sim C46A-F18B
 with sigma of 0.02
 F20-F21 \\sim F20-F19 \\sim F4AA-F5AA \\sim F4AA-F0AA \\sim F21-F19 \\sim
F5AA-F0AA
 with sigma of 0.04
 C53-F20 \\sim C53-F4AA \\sim C53-F21 \\sim C53-F5AA \\sim C53-F19 \\sim
C53-F0AA
 with sigma of 0.02
 F7-F8 \\sim F7-F9 \\sim F6AA-F7AA \\sim F6AA-F8AA \\sim F8-F9 \\sim F7AA-F8AA
 with sigma of 0.04
 C37-F7 \\sim C37-F6AA \\sim C37-F8 \\sim C37-F7AA \\sim C37-F9 \\sim C37-F8AA
 with sigma of 0.02
 F18-F17 \\sim F18-F16 \\sim F1BA-F0BA \\sim F1BA-F9AA \\sim F0BA-F9AA \\sim
F17-F16
 with sigma of 0.04
 C46-F18 \\sim C46-F1BA \\sim C46-F0BA \\sim C46-F17 \\sim C46-F9AA \\sim
C46-F16
 with sigma of 0.02
 F4-F5 \\sim F4-F6 \\sim F5-F6 \\sim F5BA-F6BA \\sim F5BA-F4BA \\sim F6BA-F4BA
 with sigma of 0.04
 C30-F4 \\sim C30-F5 \\sim C30-F6 \\sim C30-F5BA \\sim C30-F6BA \\sim C30-F4BA
 with sigma of 0.02
 F13A-F14A \\sim F13A-F15A \\sim F14A-F15A \\sim F13B-F14B \\sim F13B-F15B
\\sim F14B-F15B
 with sigma of 0.04
 C45A-F13A \\sim C45A-F14A \\sim C45A-F15A \\sim C45A-F13B \\sim C45A-F14B
\\sim C45A-F15B
 with sigma of 0.02
3. Uiso/Uaniso restraints and constraints
F22 \\sim F23 \\sim F24 \\sim C54 \\sim F3AA \\sim F1AA \\sim F2AA: within 2A
with sigma of 0.01 and sigma for terminal atoms of 0.01
F22A \\sim F23A \\sim F24A \\sim C53A \\sim F22B \\sim F23B \\sim F24B: within
2A with sigma of 0.01 and sigma for terminal atoms of 0.01
F7A \\sim F8A \\sim F9A \\sim C37A \\sim F7B \\sim F8B \\sim F9B: within 2A
with sigma of 0.01 and sigma for terminal atoms of 0.01
F16A \\sim F17A \\sim F18A \\sim C46A \\sim F16B \\sim F17B \\sim F18B: within
2A with sigma of 0.01 and sigma for terminal atoms of 0.01
F19 \\sim F20 \\sim F21 \\sim C53 \\sim F0AA \\sim F4AA \\sim F5AA: within 2A
with sigma of 0.01 and sigma for terminal atoms of 0.01
F7 \\sim F8 \\sim F9 \\sim C37 \\sim F6AA \\sim F7AA \\sim F8AA: within 2A with
sigma of 0.01 and sigma for terminal atoms of 0.01
F16 \\sim F17 \\sim F18 \\sim C46 \\sim F9AA \\sim F0BA \\sim F1BA: within 2A
with sigma of 0.01 and sigma for terminal atoms of 0.01
F4 \\sim F5 \\sim F6 \\sim C30 \\sim F5BA \\sim F6BA \\sim F4BA: within 2A with
sigma of 0.01 and sigma for terminal atoms of 0.01
C1A \\sim C2A \\sim C3A \\sim C4A \\sim C4C \\sim C3C \\sim C2C \\sim C1C:
within 2A with sigma of 0.01 and sigma for terminal atoms of 0.01
C1 \\sim C2 \\sim C3 \\sim C4 \\sim C1B \\sim C2B \\sim C3B \\sim C4B: within
2A with sigma of 0.01 and sigma for terminal atoms of 0.01
F13A \\sim F14A \\sim F15A \\sim C45A \\sim F13B \\sim F14B \\sim F15B: within
2A with sigma of 0.01 and sigma for terminal atoms of 0.01
4. Rigid body (RIGU) restrains
 F22, F23, F24, C54, F3AA, F1AA, F2AA
 with sigma for 1-2 distances of 0.004 and sigma for 1-3 distances of 0.004
 F22A, F23A, F24A, C53A, F22B, F23B, F24B
 with sigma for 1-2 distances of 0.004 and sigma for 1-3 distances of 0.004
 F7A, F8A, F9A, C37A, F7B, F8B, F9B
 with sigma for 1-2 distances of 0.004 and sigma for 1-3 distances of 0.004
 F16A, F17A, F18A, C46A, F16B, F17B, F18B
 with sigma for 1-2 distances of 0.004 and sigma for 1-3 distances of 0.004
 F19, F20, F21, C53, F0AA, F4AA, F5AA
 with sigma for 1-2 distances of 0.004 and sigma for 1-3 distances of 0.004
 F7, F8, F9, C37, F6AA, F7AA, F8AA
 with sigma for 1-2 distances of 0.004 and sigma for 1-3 distances of 0.004
 F16, F17, F18, C46, F9AA, F0BA, F1BA
 with sigma for 1-2 distances of 0.004 and sigma for 1-3 distances of 0.004
 F4, F5, F6, C30, F5BA, F6BA, F4BA
 with sigma for 1-2 distances of 0.004 and sigma for 1-3 distances of 0.004
 C1A, C2A, C3A, C4A, C4C, C3C, C2C, C1C
 with sigma for 1-2 distances of 0.004 and sigma for 1-3 distances of 0.004
 C1, C2, C3, C4, C1B, C2B, C3B, C4B
 with sigma for 1-2 distances of 0.004 and sigma for 1-3 distances of 0.004
 F13A, F14A, F15A, C45A, F13B, F14B, F15B
 with sigma for 1-2 distances of 0.004 and sigma for 1-3 distances of 0.004
5. Others
 Sof(F3AA)=Sof(F1AA)=Sof(F2AA)=1-FVAR(1)
 Sof(F22)=Sof(F23)=Sof(F24)=FVAR(1)
 Sof(F22B)=Sof(F23B)=Sof(F24B)=1-FVAR(2)
 Sof(F22A)=Sof(F23A)=Sof(F24A)=FVAR(2)
 Sof(F7B)=Sof(F8B)=Sof(F9B)=1-FVAR(3)
 Sof(F7A)=Sof(F8A)=Sof(F9A)=FVAR(3)
 Sof(F16B)=Sof(F17B)=Sof(F18B)=1-FVAR(4)
 Sof(F16A)=Sof(F17A)=Sof(F18A)=FVAR(4)
 Sof(C1B)=Sof(H1BA)=Sof(H1BB)=Sof(C2B)=Sof(H2B)=Sof(C3B)=Sof(H3B)=Sof(C4B)=
 Sof(H4BA)=Sof(H4BB)=1-FVAR(5)
 Sof(C1)=Sof(H1A)=Sof(H1B)=Sof(C2)=Sof(H2)=Sof(C3)=Sof(H3)=Sof(C4)=Sof(H4A)=
 Sof(H4B)=FVAR(5)
 Sof(C4C)=Sof(H4CA)=Sof(H4CB)=Sof(C3C)=Sof(H3C)=Sof(C2C)=Sof(H2C)=Sof(C1C)=
 Sof(H1CA)=Sof(H1CB)=1-FVAR(6)
 Sof(C1A)=Sof(H1AA)=Sof(H1AB)=Sof(C2A)=Sof(H2A)=Sof(C3A)=Sof(H3A)=Sof(C4A)=
 Sof(H4AA)=Sof(H4AB)=FVAR(6)
 Sof(F0AA)=Sof(F4AA)=Sof(F5AA)=1-FVAR(7)
 Sof(F19)=Sof(F20)=Sof(F21)=FVAR(7)
 Sof(F6AA)=Sof(F7AA)=Sof(F8AA)=1-FVAR(8)
 Sof(F7)=Sof(F8)=Sof(F9)=FVAR(8)
 Sof(F9AA)=Sof(F0BA)=Sof(F1BA)=1-FVAR(9)
 Sof(F16)=Sof(F17)=Sof(F18)=FVAR(9)
 Sof(F5BA)=Sof(F6BA)=Sof(F4BA)=1-FVAR(10)
 Sof(F4)=Sof(F5)=Sof(F6)=FVAR(10)
 Sof(F13B)=Sof(F14B)=Sof(F15B)=1-FVAR(11)
 Sof(F13A)=Sof(F14A)=Sof(F15A)=FVAR(11)
6.a Ternary CH refined with riding coordinates:
 C2(H2), C3(H3), C2A(H2A), C3A(H3A), C3C(H3C), C2C(H2C)
6.b Secondary CH2 refined with riding coordinates:
 C5(H5A,H5B), C6(H6A,H6B), C5A(H5AA,H5AB), C6A(H6AA,H6AB)
6.c Aromatic/amide H refined with riding coordinates:
 C24(H24), C26(H26), C28(H28), C32(H32), C34(H34), C36(H36), C40(H40),
 C42(H42), C44(H44), C48(H48), C50(H50), C52(H52), C24A(H24A), C26A(H26A),
 C28A(H28A), C32A(H32A), C34A(H34A), C36A(H36A), C40A(H40A), C42A(H42A),
 C44A(H44A), C48A(H48A), C50A(H50A), C52A(H52A), C2B(H2B), C3B(H3B)
6.d X=CH2 refined with riding coordinates:
 C1(H1A,H1B), C4(H4A,H4B), C1A(H1AA,H1AB), C4A(H4AA,H4AB), C1B(H1BA,H1BB),
 C4B(H4BA,H4BB), C4C(H4CA,H4CB), C1C(H1CA,H1CB)
6.e Idealised Me refined as rotating group:
 C8(H8A,H8B,H8C), C9(H9A,H9B,H9C), C10(H10A,H10B,H10C), C12(H12A,H12B,H12C),
 C13(H13A,H13B,H13C), C14(H14A,H14B,H14C), C16(H16A,H16B,H16C), C17(H17A,H17B,
 H17C), C18(H18A,H18B,H18C), C20(H20A,H20B,H20C), C21(H21A,H21B,H21C), C22(H22A,
 H22B,H22C), C8A(H8AA,H8AB,H8AC), C9A(H9AA,H9AB,H9AC), C10A(H10D,H10E,H10F),
 C12A(H12D,H12E,H12F), C13A(H13D,H13E,H13F), C14A(H14D,H14E,H14F), C16A(H16D,
 H16E,H16F), C17A(H17D,H17E,H17F), C18A(H18D,H18E,H18F), C20A(H20D,H20E,H20F),
 C21A(H21D,H21E,H21F), C22A(H22D,H22E,H22F)
;
_olex2_date_sample_data_collection 2019-02-18
_olex2_submission_special_instructions 'No special instructions were received'
_oxdiff_exptl_absorpt_empirical_details
;
Empirical correction (ABSPACK) includes:
- Absorption correction using spherical harmonics
- Frame scaling
;
_oxdiff_exptl_absorpt_empirical_full_max 1.315
_oxdiff_exptl_absorpt_empirical_full_min 0.825

loop_
_space_group_symop_operation_xyz
'x, y, z'
'-x+1/2, y, -z+1/2'
'-x, -y, -z'
'x-1/2, -y, z-1/2'

loop_
_atom_site_label
_atom_site_type_symbol
_atom_site_fract_x
_atom_site_fract_y
_atom_site_fract_z
_atom_site_U_iso_or_equiv
_atom_site_adp_type
_atom_site_occupancy
_atom_site_site_symmetry_order
_atom_site_calc_flag
_atom_site_refinement_flags_posn
_atom_site_refinement_flags_adp
_atom_site_refinement_flags_occupancy
_atom_site_disorder_assembly
_atom_site_disorder_group
Rh1 Rh 0.51179(2) 0.27151(2) 0.42171(2) 0.02840(4) Uani 1 1 d . . . . .
P1 P 0.55082(3) 0.30407(3) 0.36161(2) 0.02982(10) Uani 1 1 d . . . . .
P2 P 0.45280(3) 0.17392(3) 0.39301(2) 0.02601(10) Uani 1 1 d . . . . .
C1 C 0.5603(4) 0.3673(3) 0.45184(17) 0.0525(13) Uani 0.679(6) 1 d . U P A 1
H1A H 0.507468 0.376854 0.448728 0.063 Uiso 0.679(6) 1 calc R . P A 1
H1B H 0.596452 0.400889 0.443338 0.063 Uiso 0.679(6) 1 calc R . P A 1
C2 C 0.5847(3) 0.3043(3) 0.46884(11) 0.0515(10) Uani 0.679(6) 1 d . U P A 1
H2 H 0.639992 0.291895 0.468571 0.062 Uiso 0.679(6) 1 calc R . P A 1
C3 C 0.5321(3) 0.2523(2) 0.48204(11) 0.0475(10) Uani 0.679(6) 1 d . U P A 1
H3 H 0.551148 0.204734 0.490799 0.057 Uiso 0.679(6) 1 calc R . P A 1
C4 C 0.4546(3) 0.2637(3) 0.47764(11) 0.0458(11) Uani 0.679(6) 1 d . U P A 1
H4A H 0.436238 0.306090 0.465850 0.055 Uiso 0.679(6) 1 calc R . P A 1
H4B H 0.419721 0.229207 0.486414 0.055 Uiso 0.679(6) 1 calc R . P A 1
C5 C 0.50150(14) 0.24419(12) 0.32743(6) 0.0349(5) Uani 1 1 d . . . . .
H5A H 0.452953 0.266532 0.318982 0.042 Uiso 1 1 calc R . . . .
H5B H 0.533258 0.238568 0.304928 0.042 Uiso 1 1 calc R . . . .
C6 C 0.48488(12) 0.17041(11) 0.34378(6) 0.0329(4) Uani 1 1 d . . . . .
H6A H 0.531487 0.140985 0.342889 0.039 Uiso 1 1 calc R . . . .
H6B H 0.445174 0.146962 0.327755 0.039 Uiso 1 1 calc R . . . .
C7 C 0.51817(15) 0.39577(12) 0.34558(7) 0.0430(5) Uani 1 1 d . . . . .
C8 C 0.57150(18) 0.45450(14) 0.36077(9) 0.0567(7) Uani 1 1 d . . . . .
H8A H 0.578382 0.449383 0.388255 0.085 Uiso 1 1 calc GR . . . .
H8B H 0.549283 0.501233 0.354944 0.085 Uiso 1 1 calc GR . . . .
H8C H 0.620899 0.450387 0.348808 0.085 Uiso 1 1 calc GR . . . .
C9 C 0.5104(2) 0.40301(16) 0.30238(9) 0.0646(8) Uani 1 1 d . . . . .
H9A H 0.560214 0.396179 0.291203 0.097 Uiso 1 1 calc GR . . . .
H9B H 0.491084 0.450572 0.295914 0.097 Uiso 1 1 calc GR . . . .
H9C H 0.474887 0.366912 0.292441 0.097 Uiso 1 1 calc GR . . . .
C10 C 0.43968(16) 0.40782(14) 0.36234(9) 0.0543(7) Uani 1 1 d . . . . .
H10A H 0.403113 0.374224 0.350902 0.081 Uiso 1 1 calc GR . . . .
H10B H 0.422933 0.456684 0.357052 0.081 Uiso 1 1 calc GR . . . .
H10C H 0.442869 0.400231 0.389785 0.081 Uiso 1 1 calc GR . . . .
C11 C 0.65538(13) 0.29213(13) 0.35272(7) 0.0426(5) Uani 1 1 d . . . . .
C12 C 0.67841(18) 0.31922(16) 0.31368(9) 0.0598(8) Uani 1 1 d . . . . .
H12A H 0.644403 0.298796 0.294100 0.090 Uiso 1 1 calc GR . . . .
H12B H 0.730885 0.304868 0.309026 0.090 Uiso 1 1 calc GR . . . .
H12C H 0.674653 0.371289 0.312993 0.090 Uiso 1 1 calc GR . . . .
C13 C 0.67265(14) 0.21219(14) 0.35517(9) 0.0499(6) Uani 1 1 d . . . . .
H13A H 0.656904 0.193852 0.379710 0.075 Uiso 1 1 calc GR . . . .
H13B H 0.727342 0.204449 0.352577 0.075 Uiso 1 1 calc GR . . . .
H13C H 0.644733 0.187164 0.334794 0.075 Uiso 1 1 calc GR . . . .
C14 C 0.70406(15) 0.32850(17) 0.38377(9) 0.0591(7) Uani 1 1 d . . . . .
H14A H 0.693640 0.379784 0.383632 0.089 Uiso 1 1 calc GR . . . .
H14B H 0.757997 0.320406 0.379055 0.089 Uiso 1 1 calc GR . . . .
H14C H 0.691641 0.308567 0.408476 0.089 Uiso 1 1 calc GR . . . .
C15 C 0.34538(12) 0.17605(12) 0.38885(7) 0.0362(5) Uani 1 1 d . . . . .
C16 C 0.32353(14) 0.23523(14) 0.36078(9) 0.0501(6) Uani 1 1 d . . . . .
H16A H 0.348261 0.279789 0.368693 0.075 Uiso 1 1 calc GR . . . .
H16B H 0.268226 0.241652 0.360230 0.075 Uiso 1 1 calc GR . . . .
H16C H 0.340100 0.222134 0.335465 0.075 Uiso 1 1 calc GR . . . .
C17 C 0.30978(14) 0.10668(14) 0.37419(9) 0.0502(6) Uani 1 1 d . . . . .
H17A H 0.334330 0.092317 0.350835 0.075 Uiso 1 1 calc GR . . . .
H17B H 0.255311 0.113962 0.369025 0.075 Uiso 1 1 calc GR . . . .
H17C H 0.316868 0.069294 0.393326 0.075 Uiso 1 1 calc GR . . . .
C18 C 0.31173(14) 0.19563(16) 0.42694(8) 0.0517(6) Uani 1 1 d . . . . .
H18A H 0.325554 0.159149 0.445736 0.077 Uiso 1 1 calc GR . . . .
H18B H 0.256231 0.198433 0.424146 0.077 Uiso 1 1 calc GR . . . .
H18C H 0.331848 0.241862 0.435325 0.077 Uiso 1 1 calc GR . . . .
C19 C 0.48668(13) 0.08544(12) 0.41287(7) 0.0366(5) Uani 1 1 d . . . . .
C20 C 0.47332(15) 0.02252(12) 0.38595(8) 0.0475(6) Uani 1 1 d . . . . .
H20A H 0.418583 0.014031 0.382624 0.071 Uiso 1 1 calc GR . . . .
H20B H 0.497819 -0.020136 0.396636 0.071 Uiso 1 1 calc GR . . . .
H20C H 0.495020 0.033382 0.361370 0.071 Uiso 1 1 calc GR . . . .
C21 C 0.57303(13) 0.09211(13) 0.42057(8) 0.0435(5) Uani 1 1 d . . . . .
H21A H 0.599054 0.095038 0.396458 0.065 Uiso 1 1 calc GR . . . .
H21B H 0.591338 0.050311 0.434716 0.065 Uiso 1 1 calc GR . . . .
H21C H 0.583611 0.135232 0.435438 0.065 Uiso 1 1 calc GR . . . .
C22 C 0.44920(17) 0.06926(15) 0.45058(8) 0.0547(7) Uani 1 1 d . . . . .
H22A H 0.459309 0.108429 0.468354 0.082 Uiso 1 1 calc GR . . . .
H22B H 0.470144 0.024928 0.461161 0.082 Uiso 1 1 calc GR . . . .
H22C H 0.394189 0.064080 0.446334 0.082 Uiso 1 1 calc GR . . . .
Rh1A Rh 0.07718(2) 0.24616(2) 0.62752(2) 0.03265(4) Uani 1 1 d . . . . .
P1A P -0.04218(3) 0.28364(3) 0.60546(2) 0.03454(11) Uani 1 1 d . . . . .
P2A P 0.01649(3) 0.14938(3) 0.65450(2) 0.02686(10) Uani 1 1 d . . . . .
C1A C 0.1422(5) 0.3420(5) 0.6111(3) 0.0575(17) Uani 0.580(6) 1 d . U P B 1
H1AA H 0.135096 0.346977 0.637551 0.069 Uiso 0.580(6) 1 calc R . P B 1
H1AB H 0.126657 0.379013 0.594290 0.069 Uiso 0.580(6) 1 calc R . P B 1
C2A C 0.1740(3) 0.2830(3) 0.59767(18) 0.0580(12) Uani 0.580(6) 1 d . U P B 1
H2A H 0.174819 0.276073 0.569625 0.070 Uiso 0.580(6) 1 calc R . P B 1
C3A C 0.1987(3) 0.2250(3) 0.62210(19) 0.0497(13) Uani 0.580(6) 1 d . U P B 1
H3A H 0.215737 0.179141 0.610733 0.060 Uiso 0.580(6) 1 calc R . P B 1
C4A C 0.1895(3) 0.2297(3) 0.66043(19) 0.0511(13) Uani 0.580(6) 1 d . U P B 1
H4AA H 0.167001 0.270939 0.670934 0.061 Uiso 0.580(6) 1 calc R . P B 1
H4AB H 0.205679 0.191688 0.676476 0.061 Uiso 0.580(6) 1 calc R . P B 1
C5A C -0.08287(12) 0.15069(12) 0.63656(7) 0.0359(5) Uani 1 1 d . . . . .
H5AA H -0.086841 0.121896 0.613112 0.043 Uiso 1 1 calc R . . . .
H5AB H -0.115536 0.128167 0.655533 0.043 Uiso 1 1 calc R . . . .
C6A C -0.11254(12) 0.22584(12) 0.62811(7) 0.0373(5) Uani 1 1 d . . . . .
H6AA H -0.127864 0.248222 0.652095 0.045 Uiso 1 1 calc R . . . .
H6AB H -0.158380 0.222371 0.611309 0.045 Uiso 1 1 calc R . . . .
C7A C -0.0617(2) 0.27349(18) 0.55306(8) 0.0645(8) Uani 1 1 d . . . . .
C8A C 0.0015(3) 0.3092(3) 0.53053(11) 0.1132(19) Uani 1 1 d . . . . .
H8AA H -0.000051 0.360824 0.534455 0.170 Uiso 1 1 calc GR . . . .
H8AB H -0.006188 0.298668 0.503523 0.170 Uiso 1 1 calc GR . . . .
H8AC H 0.051121 0.290756 0.539255 0.170 Uiso 1 1 calc GR . . . .
C9A C -0.0609(3) 0.1933(2) 0.54495(9) 0.1053(18) Uani 1 1 d . . . . .
H9AA H -0.012790 0.172802 0.554485 0.158 Uiso 1 1 calc GR . . . .
H9AB H -0.065941 0.185293 0.517582 0.158 Uiso 1 1 calc GR . . . .
H9AC H -0.103328 0.170420 0.557590 0.158 Uiso 1 1 calc GR . . . .
C10A C -0.1392(2) 0.30265(19) 0.53969(10) 0.0779(11) Uani 1 1 d . . . . .
H10D H -0.178850 0.283774 0.555851 0.117 Uiso 1 1 calc GR . . . .
H10E H -0.149620 0.288058 0.513427 0.117 Uiso 1 1 calc GR . . . .
H10F H -0.138725 0.354765 0.541252 0.117 Uiso 1 1 calc GR . . . .
C11A C -0.07126(15) 0.37601(13) 0.62143(8) 0.0483(6) Uani 1 1 d . . . . .
C12A C -0.0382(2) 0.43420(16) 0.59644(11) 0.0714(9) Uani 1 1 d . . . . .
H12D H 0.017147 0.428603 0.595691 0.107 Uiso 1 1 calc GR . . . .
H12E H -0.050302 0.481067 0.606885 0.107 Uiso 1 1 calc GR . . . .
H12F H -0.060165 0.430197 0.570736 0.107 Uiso 1 1 calc GR . . . .
C13A C -0.03860(18) 0.38554(15) 0.66184(9) 0.0584(7) Uani 1 1 d . . . . .
H13D H -0.062219 0.351006 0.678672 0.088 Uiso 1 1 calc GR . . . .
H13E H -0.049213 0.433946 0.670636 0.088 Uiso 1 1 calc GR . . . .
H13F H 0.016490 0.377756 0.662033 0.088 Uiso 1 1 calc GR . . . .
C14A C -0.15771(18) 0.38618(17) 0.62271(11) 0.0690(9) Uani 1 1 d . . . . .
H14D H -0.179781 0.383467 0.596971 0.104 Uiso 1 1 calc GR . . . .
H14E H -0.168915 0.432869 0.633636 0.104 Uiso 1 1 calc GR . . . .
H14F H -0.179637 0.348711 0.638330 0.104 Uiso 1 1 calc GR . . . .
C15A C 0.00988(15) 0.14957(14) 0.70779(6) 0.0421(5) Uani 1 1 d . . . . .
C16A C 0.08834(19) 0.16448(17) 0.72614(8) 0.0605(8) Uani 1 1 d . . . . .
H16D H 0.123094 0.125476 0.720258 0.091 Uiso 1 1 calc GR . . . .
H16E H 0.083711 0.168202 0.753647 0.091 Uiso 1 1 calc GR . . . .
H16F H 0.108329 0.209284 0.716244 0.091 Uiso 1 1 calc GR . . . .
C17A C -0.02304(18) 0.08096(16) 0.72388(7) 0.0545(7) Uani 1 1 d . . . . .
H17D H -0.070934 0.069530 0.710401 0.082 Uiso 1 1 calc GR . . . .
H17E H -0.032466 0.087456 0.750866 0.082 Uiso 1 1 calc GR . . . .
H17F H 0.013184 0.041905 0.720691 0.082 Uiso 1 1 calc GR . . . .
C18A C -0.0423(2) 0.21150(16) 0.71794(7) 0.0582(8) Uani 1 1 d . . . . .
H18D H -0.023527 0.255521 0.706581 0.087 Uiso 1 1 calc GR . . . .
H18E H -0.042820 0.216858 0.745519 0.087 Uiso 1 1 calc GR . . . .
H18F H -0.093984 0.201797 0.708212 0.087 Uiso 1 1 calc GR . . . .
C19A C 0.05205(14) 0.05977(12) 0.63789(6) 0.0375(5) Uani 1 1 d . . . . .
C20A C 0.06906(16) 0.06810(13) 0.59567(7) 0.0467(6) Uani 1 1 d . . . . .
H20D H 0.021162 0.072458 0.581010 0.070 Uiso 1 1 calc GR . . . .
H20E H 0.096968 0.026235 0.587034 0.070 Uiso 1 1 calc GR . . . .
H20F H 0.099877 0.110919 0.592052 0.070 Uiso 1 1 calc GR . . . .
C21A C 0.12624(16) 0.03912(15) 0.65871(8) 0.0524(6) Uani 1 1 d . . . . .
H21D H 0.163344 0.077698 0.656365 0.079 Uiso 1 1 calc GR . . . .
H21E H 0.146480 -0.004506 0.647571 0.079 Uiso 1 1 calc GR . . . .
H21F H 0.116428 0.030950 0.685528 0.079 Uiso 1 1 calc GR . . . .
C22A C -0.00599(17) -0.00075(13) 0.64181(7) 0.0478(6) Uani 1 1 d . . . . .
H22D H -0.016303 -0.008137 0.668636 0.072 Uiso 1 1 calc GR . . . .
H22E H 0.014628 -0.044654 0.631148 0.072 Uiso 1 1 calc GR . . . .
H22F H -0.053303 0.011933 0.628136 0.072 Uiso 1 1 calc GR . . . .
F1 F 0.27277(13) 0.47659(11) 0.32677(7) 0.0912(7) Uani 1 1 d . . . . .
F2 F 0.27255(13) 0.37599(11) 0.30138(5) 0.0799(6) Uani 1 1 d . . . . .
F3 F 0.17776(12) 0.44306(17) 0.29256(7) 0.1244(12) Uani 1 1 d . . . . .
F4 F 0.1817(4) 0.3579(4) 0.48467(10) 0.0809(16) Uani 0.671(12) 1 d D U P C 1
F5 F 0.2135(3) 0.4602(2) 0.46472(16) 0.0699(11) Uani 0.671(12) 1 d D U P C 1
F6 F 0.2935(3) 0.3758(4) 0.4593(3) 0.0684(14) Uani 0.671(12) 1 d D U P C 1
F7 F 0.16627(11) 0.09335(15) 0.45956(9) 0.0754(9) Uani 0.829(3) 1 d D U P D 1
F8 F 0.09166(17) 0.00229(12) 0.45627(10) 0.0841(9) Uani 0.829(3) 1 d D U P D 1
F9 F 0.09039(14) 0.06906(16) 0.50318(6) 0.0791(8) Uani 0.829(3) 1 d D U P D 1
F10 F -0.21126(8) 0.09348(9) 0.41180(4) 0.0516(4) Uani 1 1 d . . . . .
F11 F -0.21839(8) 0.18022(8) 0.45059(5) 0.0540(4) Uani 1 1 d . . . . .
F12 F -0.18794(8) 0.07631(8) 0.47099(4) 0.0518(4) Uani 1 1 d . . . . .
F13 F -0.16070(10) 0.51760(7) 0.44683(4) 0.0537(4) Uani 1 1 d . . . . .
F14 F -0.08627(11) 0.44175(10) 0.47351(4) 0.0676(5) Uani 1 1 d . . . . .
F15 F -0.20093(11) 0.41392(10) 0.46021(5) 0.0685(5) Uani 1 1 d . . . . .
F16 F -0.08729(15) 0.4945(2) 0.28791(10) 0.0569(8) Uani 0.785(9) 1 d D U P E 1
F17 F -0.1777(3) 0.4212(2) 0.28044(13) 0.0689(11) Uani 0.785(9) 1 d D U P E 1
F18 F -0.1963(3) 0.5182(3) 0.30991(10) 0.0781(11) Uani 0.785(9) 1 d D U P E 1
F19 F 0.1635(3) 0.1841(3) 0.24270(15) 0.0730(13) Uani 0.625(8) 1 d D U P F 1
F20 F 0.1239(2) 0.0795(3) 0.23737(15) 0.0795(14) Uani 0.625(8) 1 d D U P F 1
F21 F 0.1923(4) 0.1093(4) 0.2864(2) 0.0643(15) Uani 0.625(8) 1 d D U P F 1
F22 F -0.1547(3) 0.1580(3) 0.23491(11) 0.0750(13) Uani 0.573(4) 1 d D U P G 1
F23 F -0.15032(17) 0.06410(16) 0.26583(10) 0.0643(9) Uani 0.573(4) 1 d D U P G 1
F24 F -0.19975(19) 0.1513(3) 0.29209(12) 0.0738(13) Uani 0.573(4) 1 d D U P G 1
C23 C 0.09397(10) 0.31327(10) 0.37765(5) 0.0239(4) Uani 1 1 d . . . . .
C24 C 0.12875(11) 0.34637(11) 0.34725(6) 0.0285(4) Uani 1 1 d . . . . .
H24 H 0.108883 0.338258 0.322339 0.034 Uiso 1 1 calc R . . . .
C25 C 0.19148(12) 0.39078(11) 0.35222(7) 0.0345(5) Uani 1 1 d . . . . .
C26 C 0.22198(12) 0.40438(12) 0.38789(7) 0.0389(5) Uani 1 1 d . . . . .
H26 H 0.264919 0.434620 0.391319 0.047 Uiso 1 1 calc R . . . .
C27 C 0.18816(12) 0.37262(12) 0.41856(7) 0.0363(5) Uani 1 1 d . . . . .
C28 C 0.12563(11) 0.32807(11) 0.41351(6) 0.0293(4) Uani 1 1 d . . . . .
H28 H 0.103739 0.307018 0.435090 0.035 Uiso 1 1 calc R . . . .
C29 C 0.22713(15) 0.42204(15) 0.31799(9) 0.0517(7) Uani 1 1 d . . . . .
C30 C 0.21934(16) 0.38798(17) 0.45747(8) 0.0580(7) Uani 1 1 d D U . . .
C31 C -0.00336(10) 0.21156(9) 0.40414(5) 0.0211(3) Uani 1 1 d . . . . .
C32 C 0.05325(11) 0.16971(10) 0.42167(5) 0.0263(4) Uani 1 1 d . . . . .
H32 H 0.105013 0.178852 0.416431 0.032 Uiso 1 1 calc R . . . .
C33 C 0.03577(12) 0.11510(11) 0.44656(6) 0.0308(4) Uani 1 1 d . . . . .
C34 C -0.03887(12) 0.09878(11) 0.45442(5) 0.0300(4) Uani 1 1 d . . . . .
H34 H -0.050653 0.061206 0.471281 0.036 Uiso 1 1 calc R . . . .
C35 C -0.09572(11) 0.13877(10) 0.43700(5) 0.0255(4) Uani 1 1 d . . . . .
C36 C -0.07814(10) 0.19412(10) 0.41261(5) 0.0234(3) Uani 1 1 d . . . . .
H36 H -0.118458 0.221048 0.401298 0.028 Uiso 1 1 calc R . . . .
C37 C 0.09790(15) 0.07151(15) 0.46494(8) 0.0523(6) Uani 1 1 d D U . . .
C38 C -0.17761(13) 0.12200(12) 0.44290(6) 0.0354(5) Uani 1 1 d . . . . .
C39 C -0.04889(10) 0.33505(10) 0.37242(5) 0.0237(4) Uani 1 1 d . . . . .
C40 C -0.07137(10) 0.36358(10) 0.40699(5) 0.0255(4) Uani 1 1 d . . . . .
H40 H -0.053908 0.341489 0.429811 0.031 Uiso 1 1 calc R . . . .
C41 C -0.11804(11) 0.42268(10) 0.40920(6) 0.0280(4) Uani 1 1 d . . . . .
C42 C -0.14526(11) 0.45642(11) 0.37647(6) 0.0309(4) Uani 1 1 d . . . . .
H42 H -0.178005 0.496530 0.377782 0.037 Uiso 1 1 calc R . . . .
C43 C -0.12326(11) 0.42985(11) 0.34205(6) 0.0304(4) Uani 1 1 d . . . . .
C44 C -0.07594(11) 0.37029(11) 0.33994(5) 0.0273(4) Uani 1 1 d . . . . .
H44 H -0.061814 0.353339 0.315797 0.033 Uiso 1 1 calc R . . . .
C45 C -0.14109(14) 0.44911(12) 0.44712(7) 0.0382(5) Uani 1 1 d . . . . .
C46 C -0.14752(14) 0.46621(13) 0.30589(7) 0.0438(5) Uani 1 1 d D U . . .
C47 C 0.00915(10) 0.22454(10) 0.33233(5) 0.0231(3) Uani 1 1 d . . . . .
C48 C 0.07278(10) 0.19647(11) 0.31485(5) 0.0264(4) Uani 1 1 d . . . . .
H48 H 0.121973 0.207843 0.324853 0.032 Uiso 1 1 calc R . . . .
C49 C 0.06643(11) 0.15242(11) 0.28328(6) 0.0302(4) Uani 1 1 d . . . . .
C50 C -0.00395(12) 0.13323(11) 0.26813(5) 0.0310(4) Uani 1 1 d . . . . .
H50 H -0.008351 0.103014 0.246608 0.037 Uiso 1 1 calc R . . . .
C51 C -0.06770(11) 0.15953(12) 0.28538(5) 0.0301(4) Uani 1 1 d . . . . .
C52 C -0.06118(11) 0.20426(11) 0.31654(5) 0.0268(4) Uani 1 1 d . . . . .
H52 H -0.106183 0.221720 0.327536 0.032 Uiso 1 1 calc R . . . .
C53 C 0.13650(14) 0.12752(15) 0.26447(7) 0.0470(6) Uani 1 1 d D U . . .
C54 C -0.14475(13) 0.14060(16) 0.26976(7) 0.0472(6) Uani 1 1 d D U . . .
B1 B 0.01385(11) 0.27078(11) 0.37159(6) 0.0216(4) Uani 1 1 d . . . . .
F1A F 0.65893(9) 0.46126(10) 0.58065(4) 0.0610(5) Uani 1 1 d . . . . .
F2A F 0.66956(9) 0.39297(9) 0.53373(5) 0.0625(5) Uani 1 1 d . . . . .
F3A F 0.60546(9) 0.48804(10) 0.52747(6) 0.0755(6) Uani 1 1 d . . . . .
F4A F 0.33591(8) 0.47928(9) 0.54351(5) 0.0623(5) Uani 1 1 d . . . . .
F5A F 0.29056(8) 0.37384(8) 0.54663(4) 0.0485(3) Uani 1 1 d . . . . .
F6A F 0.30658(8) 0.43432(9) 0.59678(4) 0.0509(4) Uani 1 1 d . . . . .
F7A F 0.3345(3) 0.0503(3) 0.52467(11) 0.0851(14) Uani 0.577(6) 1 d D U P H 1
F8A F 0.3031(3) 0.1565(2) 0.52443(11) 0.0752(14) Uani 0.577(6) 1 d D U P H 1
F9A F 0.2316(2) 0.0792(3) 0.54871(12) 0.0717(13) Uani 0.577(6) 1 d D U P H 1
F10A F 0.30917(10) -0.03215(8) 0.67034(4) 0.0585(4) Uani 1 1 d . . . . .
F11A F 0.30203(11) 0.05874(9) 0.70563(4) 0.0631(4) Uani 1 1 d . . . . .
F12A F 0.40868(9) 0.00791(10) 0.69950(5) 0.0672(5) Uani 1 1 d . . . . .
F13A F 0.6951(8) 0.3806(9) 0.7082(4) 0.052(2) Uani 0.452(15) 1 d D U P I 1
F14A F 0.6247(4) 0.4624(3) 0.7305(3) 0.0637(16) Uani 0.452(15) 1 d D U P I 1
F15A F 0.6513(5) 0.3716(7) 0.76363(17) 0.0720(18) Uani 0.452(15) 1 d D U P I 1
F16A F 0.3199(3) 0.4056(3) 0.72329(14) 0.0744(12) Uani 0.509(6) 1 d D U P J 1
F17A F 0.30522(16) 0.2925(2) 0.72884(11) 0.0568(12) Uani 0.509(6) 1 d D U P J 1
F18A F 0.3663(4) 0.3529(6) 0.77023(19) 0.0478(13) Uani 0.509(6) 1 d D U P J 1
F19A F 0.77673(9) 0.03300(9) 0.67641(5) 0.0639(4) Uani 1 1 d . . . . .
F20A F 0.76183(11) 0.13181(10) 0.70348(5) 0.0668(5) Uani 1 1 d . . . . .
F21A F 0.67670(10) 0.05209(14) 0.70796(6) 0.1000(9) Uani 1 1 d . . . . .
F22A F 0.7214(3) 0.16538(16) 0.52656(10) 0.0808(13) Uani 0.671(6) 1 d D U P K 1
F23A F 0.7458(3) 0.0563(3) 0.54188(18) 0.0880(16) Uani 0.671(6) 1 d D U P K 1
F24A F 0.6375(2) 0.0886(2) 0.52040(9) 0.0698(9) Uani 0.671(6) 1 d D U P K 1
C23A C 0.49655(10) 0.29651(10) 0.59725(5) 0.0220(3) Uani 1 1 d . . . . .
C24A C 0.55885(10) 0.33324(10) 0.58324(5) 0.0247(4) Uani 1 1 d . . . . .
H24A H 0.608488 0.314717 0.587876 0.030 Uiso 1 1 calc R . . . .
C25A C 0.55043(11) 0.39611(10) 0.56270(5) 0.0265(4) Uani 1 1 d . . . . .
C26A C 0.47934(11) 0.42487(10) 0.55495(5) 0.0277(4) Uani 1 1 d . . . . .
H26A H 0.473642 0.467359 0.540549 0.033 Uiso 1 1 calc R . . . .
C27A C 0.41649(11) 0.38974(10) 0.56887(5) 0.0250(4) Uani 1 1 d . . . . .
C28A C 0.42526(10) 0.32731(10) 0.58947(5) 0.0234(3) Uani 1 1 d . . . . .
H28A H 0.381242 0.304515 0.598671 0.028 Uiso 1 1 calc R . . . .
C29A C 0.62026(12) 0.43481(12) 0.55108(6) 0.0347(4) Uani 1 1 d . . . . .
C30A C 0.33824(12) 0.41951(11) 0.56356(6) 0.0313(4) Uani 1 1 d . . . . .
C31A C 0.43535(10) 0.17335(9) 0.62267(5) 0.0209(3) Uani 1 1 d . . . . .
C32A C 0.39707(10) 0.16146(10) 0.58799(5) 0.0230(3) Uani 1 1 d . . . . .
H32A H 0.409221 0.190235 0.566890 0.028 Uiso 1 1 calc R . . . .
C33A C 0.34189(10) 0.10897(10) 0.58339(5) 0.0241(4) Uani 1 1 d . . . . .
C34A C 0.32358(10) 0.06443(10) 0.61322(5) 0.0246(4) Uani 1 1 d . . . . .
H34A H 0.286032 0.028369 0.610133 0.030 Uiso 1 1 calc R . . . .
C35A C 0.36196(11) 0.07442(10) 0.64761(5) 0.0251(4) Uani 1 1 d . . . . .
C36A C 0.41590(10) 0.12805(10) 0.65223(5) 0.0231(3) Uani 1 1 d . . . . .
H36A H 0.440392 0.134097 0.676324 0.028 Uiso 1 1 calc R . . . .
C37A C 0.30138(13) 0.10074(12) 0.54587(6) 0.0367(5) Uani 1 1 d D U . . .
C38A C 0.34540(12) 0.02698(12) 0.68050(6) 0.0350(5) Uani 1 1 d . . . . .
C39A C 0.50221(10) 0.27478(10) 0.66761(5) 0.0225(3) Uani 1 1 d . . . . .
C40A C 0.56698(11) 0.30813(11) 0.68293(5) 0.0265(4) Uani 1 1 d . . . . .
H40A H 0.614969 0.297948 0.672509 0.032 Uiso 1 1 calc R . . . .
C41A C 0.56345(11) 0.35578(11) 0.71295(5) 0.0293(4) Uani 1 1 d . . . . .
C42A C 0.49509(12) 0.37251(12) 0.72865(6) 0.0348(5) Uani 1 1 d . . . . .
H42A H 0.492486 0.405679 0.748877 0.042 Uiso 1 1 calc R . . . .
C43A C 0.43028(12) 0.33968(13) 0.71416(6) 0.0383(5) Uani 1 1 d . . . . .
C44A C 0.43374(11) 0.29164(11) 0.68436(5) 0.0286(4) Uani 1 1 d . . . . .
H44A H 0.388210 0.269693 0.675147 0.034 Uiso 1 1 calc R . . . .
C45A C 0.63503(14) 0.38793(15) 0.72932(7) 0.0486(6) Uani 1 1 d D U . . .
C46A C 0.35600(15) 0.35691(19) 0.73092(9) 0.0695(8) Uani 1 1 d D U . . .
C47A C 0.58191(10) 0.18458(10) 0.62321(5) 0.0232(3) Uani 1 1 d . . . . .
C48A C 0.60887(11) 0.16707(10) 0.58755(5) 0.0270(4) Uani 1 1 d . . . . .
H48A H 0.583490 0.185820 0.565653 0.032 Uiso 1 1 calc R . . . .
C49A C 0.67145(12) 0.12322(11) 0.58305(6) 0.0312(4) Uani 1 1 d . . . . .
C50A C 0.71023(11) 0.09462(11) 0.61419(6) 0.0328(4) Uani 1 1 d . . . . .
H50A H 0.753511 0.065119 0.611165 0.039 Uiso 1 1 calc R . . . .
C51A C 0.68415(11) 0.11024(11) 0.64967(6) 0.0304(4) Uani 1 1 d . . . . .
C52A C 0.62139(10) 0.15431(10) 0.65412(5) 0.0264(4) Uani 1 1 d . . . . .
H52A H 0.604861 0.164132 0.678947 0.032 Uiso 1 1 calc R . . . .
C53A C 0.69839(16) 0.10808(14) 0.54421(7) 0.0488(6) Uani 1 1 d D U . . .
C54A C 0.72381(13) 0.08123(14) 0.68442(7) 0.0439(6) Uani 1 1 d . . . . .
B1A B 0.50443(11) 0.23094(11) 0.62762(6) 0.0211(4) Uani 1 1 d . . . . .
F3AA F -0.18646(18) 0.2081(2) 0.26359(12) 0.0557(11) Uani 0.427(4) 1 d D U P G 2
F1AA F -0.1479(3) 0.1187(4) 0.23656(17) 0.0833(17) Uani 0.427(4) 1 d D U P G 2
F2AA F -0.1870(3) 0.1114(4) 0.29146(19) 0.0825(17) Uani 0.427(4) 1 d D U P G 2
F22B F 0.6573(5) 0.1252(6) 0.51715(19) 0.0769(19) Uani 0.329(6) 1 d D U P K 2
F23B F 0.7693(4) 0.1388(5) 0.5408(2) 0.0763(19) Uani 0.329(6) 1 d D U P K 2
F24B F 0.7194(6) 0.0412(4) 0.5402(3) 0.0628(19) Uani 0.329(6) 1 d D U P K 2
F7B F 0.3461(3) 0.0989(5) 0.51819(11) 0.0756(16) Uani 0.423(6) 1 d D U P H 2
F8B F 0.2559(4) 0.1578(3) 0.53941(17) 0.0806(17) Uani 0.423(6) 1 d D U P H 2
F9B F 0.2575(4) 0.0470(3) 0.54284(16) 0.0660(16) Uani 0.423(6) 1 d D U P H 2
F16B F 0.3478(2) 0.4395(2) 0.72318(11) 0.0533(10) Uani 0.491(6) 1 d D U P J 2
F17B F 0.29807(17) 0.3413(3) 0.70827(15) 0.0779(16) Uani 0.491(6) 1 d D U P J 2
F18B F 0.3470(5) 0.3559(7) 0.7659(2) 0.0608(17) Uani 0.491(6) 1 d D U P J 2
C1B C 0.4895(8) 0.2416(7) 0.4822(3) 0.048(2) Uani 0.321(6) 1 d . U P A 2
H1BA H 0.540667 0.228676 0.477687 0.058 Uiso 0.321(6) 1 calc R . P A 2
H1BB H 0.455192 0.207262 0.491634 0.058 Uiso 0.321(6) 1 calc R . P A 2
C2B C 0.4659(6) 0.3082(6) 0.4754(2) 0.0488(17) Uani 0.321(6) 1 d . U P A 2
H2B H 0.414576 0.320414 0.480073 0.059 Uiso 0.321(6) 1 calc R . P A 2
C3B C 0.5163(7) 0.3622(5) 0.4611(3) 0.0539(19) Uani 0.321(6) 1 d . U P A 2
H3B H 0.498174 0.409110 0.456437 0.065 Uiso 0.321(6) 1 calc R . P A 2
C4B C 0.5892(7) 0.3453(8) 0.4544(4) 0.052(2) Uani 0.321(6) 1 d . U P A 2
H4BA H 0.607165 0.298294 0.459035 0.063 Uiso 0.321(6) 1 calc R . P A 2
H4BB H 0.622683 0.380435 0.444959 0.063 Uiso 0.321(6) 1 calc R . P A 2
C4C C 0.1416(4) 0.3149(5) 0.5848(3) 0.0583(17) Uani 0.420(6) 1 d . U P B 2
H4CA H 0.150226 0.267121 0.577152 0.070 Uiso 0.420(6) 1 calc R . P B 2
H4CB H 0.123223 0.348913 0.566802 0.070 Uiso 0.420(6) 1 calc R . P B 2
C3C C 0.1560(7) 0.3354(8) 0.6227(4) 0.057(2) Uani 0.420(6) 1 d . U P B 2
H3C H 0.140568 0.383859 0.631342 0.068 Uiso 0.420(6) 1 calc R . P B 2
C2C C 0.1840(3) 0.2838(4) 0.6501(2) 0.0518(14) Uani 0.420(6) 1 d . U P B 2
H2C H 0.187944 0.297774 0.677382 0.062 Uiso 0.420(6) 1 calc R . P B 2
C1C C 0.1975(4) 0.2150(5) 0.6405(3) 0.0480(18) Uani 0.420(6) 1 d . U P B 2
H1CA H 0.188640 0.199601 0.615129 0.058 Uiso 0.420(6) 1 calc R . P B 2
H1CB H 0.215882 0.182308 0.659105 0.058 Uiso 0.420(6) 1 calc R . P B 2
F0AA F 0.1505(4) 0.1517(6) 0.23360(16) 0.0708(18) Uani 0.375(8) 1 d D U P F 2
F4AA F 0.1323(3) 0.0537(3) 0.2598(3) 0.0711(18) Uani 0.375(8) 1 d D U P F 2
F5AA F 0.1973(6) 0.1316(6) 0.2875(4) 0.0543(19) Uani 0.375(8) 1 d D U P F 2
F6AA F 0.1476(6) 0.0517(7) 0.4357(3) 0.076(2) Uani 0.171(3) 1 d D U P D 2
F7AA F 0.0849(7) 0.0153(7) 0.4791(4) 0.075(2) Uani 0.171(3) 1 d D U P D 2
F8AA F 0.1396(8) 0.1126(7) 0.4859(4) 0.090(3) Uani 0.171(3) 1 d D U P D 2
F9AA F -0.1073(8) 0.5204(7) 0.3005(4) 0.068(2) Uani 0.215(9) 1 d D U P E 2
F0BA F -0.1523(8) 0.4234(8) 0.2770(4) 0.053(2) Uani 0.215(9) 1 d D U P E 2
F1BA F -0.2201(6) 0.4892(8) 0.3110(4) 0.066(2) Uani 0.215(9) 1 d D U P E 2
F5BA F 0.1938(7) 0.4415(7) 0.4743(3) 0.085(2) Uani 0.329(12) 1 d D U P C 2
F6BA F 0.2949(6) 0.3932(7) 0.4621(5) 0.063(2) Uani 0.329(12) 1 d D U P C 2
F4BA F 0.2116(7) 0.3268(5) 0.4803(2) 0.0684(19) Uani 0.329(12) 1 d D U P C 2
F13B F 0.6898(7) 0.3909(7) 0.7047(4) 0.0544(19) Uani 0.548(15) 1 d D U P I 2
F14B F 0.6277(4) 0.4466(5) 0.7469(3) 0.0817(17) Uani 0.548(15) 1 d D U P I 2
F15B F 0.6638(4) 0.3395(5) 0.75697(19) 0.0666(15) Uani 0.548(15) 1 d D U P I 2

loop_
_atom_site_aniso_label
_atom_site_aniso_U_11
_atom_site_aniso_U_22
_atom_site_aniso_U_33
_atom_site_aniso_U_23
_atom_site_aniso_U_13
_atom_site_aniso_U_12
Rh1 0.03279(8) 0.02663(8) 0.02587(7) -0.00587(5) 0.00235(5) -0.00227(6)
P1 0.0335(3) 0.0254(2) 0.0308(2) -0.00294(19) 0.00574(19) -0.00505(19)
P2 0.0265(2) 0.0225(2) 0.0292(2) -0.00276(18) 0.00384(18) -0.00183(18)
C1 0.070(4) 0.043(3) 0.045(2) -0.019(2) -0.003(3) -0.013(2)
C2 0.062(2) 0.059(3) 0.0329(18) -0.0154(17) -0.0098(16) -0.0067(19)
C3 0.064(3) 0.056(2) 0.0226(16) -0.0053(14) -0.0060(18) 0.000(2)
C4 0.057(3) 0.055(3) 0.0252(17) -0.0040(18) 0.0094(17) -0.001(2)
C5 0.0451(12) 0.0338(11) 0.0259(10) -0.0028(8) 0.0015(8) -0.0073(9)
C6 0.0381(11) 0.0297(11) 0.0311(10) -0.0075(8) 0.0047(8) -0.0057(8)
C7 0.0524(14) 0.0285(11) 0.0484(13) 0.0038(10) 0.0050(11) -0.0043(10)
C8 0.0665(18) 0.0281(12) 0.0762(19) -0.0023(12) 0.0120(15) -0.0095(12)
C9 0.093(2) 0.0464(16) 0.0548(17) 0.0184(13) -0.0010(15) -0.0050(15)
C10 0.0506(15) 0.0337(13) 0.0788(19) 0.0068(12) 0.0049(13) 0.0069(11)
C11 0.0356(11) 0.0399(13) 0.0532(14) -0.0039(10) 0.0155(10) -0.0082(9)
C12 0.0621(17) 0.0501(16) 0.0691(18) 0.0004(13) 0.0352(15) -0.0105(13)
C13 0.0363(12) 0.0448(14) 0.0693(17) -0.0014(12) 0.0171(11) 0.0002(10)
C14 0.0355(13) 0.0583(17) 0.084(2) -0.0094(15) 0.0051(13) -0.0154(12)
C15 0.0271(10) 0.0313(11) 0.0502(13) -0.0002(9) 0.0021(9) -0.0022(8)
C16 0.0328(12) 0.0440(14) 0.0730(18) 0.0100(12) -0.0060(11) 0.0015(10)
C17 0.0351(12) 0.0392(13) 0.0760(18) -0.0034(12) -0.0024(12) -0.0101(10)
C18 0.0349(12) 0.0545(16) 0.0666(17) -0.0065(13) 0.0188(11) -0.0014(11)
C19 0.0385(11) 0.0263(10) 0.0453(12) 0.0052(9) 0.0069(9) 0.0025(8)
C20 0.0457(13) 0.0239(11) 0.0736(17) -0.0037(11) 0.0110(12) -0.0016(9)
C21 0.0397(12) 0.0344(12) 0.0562(14) 0.0044(10) -0.0019(10) 0.0081(10)
C22 0.0636(17) 0.0462(15) 0.0549(15) 0.0198(12) 0.0140(13) 0.0045(13)
Rh1A 0.02959(8) 0.02586(8) 0.04287(9) -0.00043(6) 0.00781(6) -0.00365(6)
P1A 0.0393(3) 0.0291(3) 0.0351(3) 0.0040(2) -0.0008(2) -0.0007(2)
P2A 0.0305(2) 0.0254(2) 0.0248(2) -0.00066(18) 0.00390(18) -0.00167(18)
C1A 0.048(4) 0.044(3) 0.081(5) 0.012(3) 0.011(3) -0.021(2)
C2A 0.042(2) 0.059(3) 0.074(3) 0.011(2) 0.021(2) -0.015(2)
C3A 0.028(2) 0.052(3) 0.070(3) -0.002(2) 0.016(3) -0.0070(18)
C4A 0.027(2) 0.058(3) 0.068(3) -0.004(3) 0.002(2) -0.0042(19)
C5A 0.0320(10) 0.0343(11) 0.0413(11) 0.0020(9) 0.0000(9) -0.0081(9)
C6A 0.0288(10) 0.0369(12) 0.0459(12) 0.0019(9) -0.0034(9) -0.0029(9)
C7A 0.097(2) 0.0603(18) 0.0357(13) 0.0097(12) -0.0062(14) 0.0178(17)
C8A 0.132(4) 0.156(5) 0.054(2) 0.050(3) 0.031(2) 0.047(3)
C9A 0.204(5) 0.076(2) 0.0339(15) -0.0169(15) -0.032(2) 0.052(3)
C10A 0.111(3) 0.063(2) 0.0576(18) 0.0108(15) -0.0354(19) 0.0061(19)
C11A 0.0502(14) 0.0300(12) 0.0643(16) 0.0021(11) -0.0073(12) 0.0049(10)
C12A 0.080(2) 0.0373(15) 0.096(3) 0.0192(15) -0.0176(19) -0.0066(14)
C13A 0.0705(19) 0.0367(14) 0.0676(18) -0.0141(12) -0.0067(14) 0.0088(13)
C14A 0.0567(17) 0.0493(17) 0.101(3) -0.0043(16) -0.0052(17) 0.0193(14)
C15A 0.0548(14) 0.0458(13) 0.0259(10) 0.0013(9) 0.0031(9) 0.0083(11)
C16A 0.080(2) 0.0634(18) 0.0365(13) -0.0042(12) -0.0175(13) 0.0043(15)
C17A 0.0728(18) 0.0570(17) 0.0343(12) 0.0123(11) 0.0152(12) 0.0074(14)
C18A 0.088(2) 0.0578(17) 0.0295(12) -0.0044(11) 0.0133(12) 0.0213(15)
C19A 0.0474(12) 0.0268(11) 0.0386(11) -0.0022(8) 0.0082(9) 0.0011(9)
C20A 0.0657(16) 0.0304(12) 0.0448(13) -0.0078(10) 0.0183(12) -0.0008(11)
C21A 0.0534(15) 0.0416(14) 0.0624(16) -0.0005(12) 0.0047(12) 0.0144(12)
C22A 0.0676(17) 0.0275(11) 0.0486(14) 0.0007(10) 0.0067(12) -0.0065(11)
F1 0.0937(15) 0.0667(12) 0.1148(17) 0.0208(12) 0.0318(13) -0.0425(11)
F2 0.0953(14) 0.0821(14) 0.0644(11) 0.0170(10) 0.0397(10) 0.0006(11)
F3 0.0603(12) 0.189(3) 0.1234(19) 0.128(2) -0.0049(12) -0.0128(14)
F4 0.082(3) 0.124(4) 0.0368(14) -0.0063(19) -0.0094(15) -0.058(3)
F5 0.068(2) 0.073(2) 0.069(3) -0.0381(17) 0.0077(16) -0.0194(15)
F6 0.0552(18) 0.072(3) 0.076(2) -0.030(2) -0.0310(16) -0.0017(19)
F7 0.0316(9) 0.0861(17) 0.108(2) 0.0632(16) -0.0061(11) 0.0030(10)
F8 0.0931(18) 0.0441(12) 0.112(2) -0.0001(13) -0.0495(17) 0.0247(11)
F9 0.0802(15) 0.109(2) 0.0464(11) 0.0316(12) -0.0187(10) 0.0192(14)
F10 0.0353(7) 0.0659(10) 0.0537(8) -0.0088(7) 0.0027(6) -0.0195(7)
F11 0.0416(8) 0.0423(8) 0.0798(11) 0.0007(7) 0.0300(7) 0.0045(6)
F12 0.0514(8) 0.0501(9) 0.0550(8) 0.0172(7) 0.0223(7) -0.0094(7)
F13 0.0767(10) 0.0310(7) 0.0541(8) -0.0041(6) 0.0122(7) 0.0185(7)
F14 0.0788(11) 0.0808(12) 0.0423(8) -0.0211(8) -0.0122(8) 0.0397(10)
F15 0.0849(12) 0.0588(10) 0.0639(10) -0.0053(8) 0.0420(9) -0.0108(9)
F16 0.0529(12) 0.0631(17) 0.0552(15) 0.0351(13) 0.0082(10) -0.0013(11)
F17 0.077(2) 0.0753(17) 0.0525(17) 0.0290(12) -0.0311(17) -0.0211(18)
F18 0.091(2) 0.078(2) 0.0664(14) 0.0420(16) 0.0155(15) 0.0527(18)
F19 0.069(2) 0.083(3) 0.070(2) 0.0142(19) 0.048(2) 0.0214(19)
F20 0.0605(18) 0.105(3) 0.073(3) -0.052(2) 0.0083(17) 0.0221(18)
F21 0.049(2) 0.087(4) 0.057(2) 0.010(3) 0.0068(16) 0.043(2)
F22 0.063(2) 0.099(3) 0.0612(19) 0.040(2) -0.0386(16) -0.031(2)
F23 0.0510(16) 0.0558(17) 0.085(2) -0.0147(15) -0.0176(14) -0.0185(13)
F24 0.0272(14) 0.116(3) 0.078(2) -0.063(2) 0.0034(14) -0.0077(19)
C23 0.0210(8) 0.0217(9) 0.0288(9) 0.0015(7) 0.0000(7) 0.0005(7)
C24 0.0249(9) 0.0268(10) 0.0339(10) 0.0077(8) 0.0007(7) -0.0001(7)
C25 0.0290(10) 0.0244(10) 0.0503(12) 0.0099(9) 0.0055(9) 0.0003(8)
C26 0.0283(10) 0.0273(11) 0.0610(14) -0.0010(10) 0.0004(9) -0.0088(8)
C27 0.0328(11) 0.0331(11) 0.0427(12) -0.0071(9) -0.0036(9) -0.0073(9)
C28 0.0281(9) 0.0287(10) 0.0309(10) -0.0011(8) 0.0004(7) -0.0043(8)
C29 0.0409(13) 0.0462(15) 0.0684(17) 0.0263(13) 0.0069(12) -0.0101(11)
C30 0.0500(14) 0.0711(17) 0.0525(14) -0.0181(13) -0.0059(11) -0.0239(13)
C31 0.0244(8) 0.0190(8) 0.0198(8) -0.0014(6) -0.0006(6) -0.0003(7)
C32 0.0246(9) 0.0266(10) 0.0274(9) 0.0027(7) -0.0025(7) -0.0029(7)
C33 0.0339(10) 0.0275(10) 0.0306(10) 0.0066(8) -0.0058(8) -0.0017(8)
C34 0.0415(11) 0.0253(10) 0.0233(9) 0.0034(7) 0.0023(8) -0.0061(8)
C35 0.0307(9) 0.0235(9) 0.0225(8) -0.0039(7) 0.0057(7) -0.0041(7)
C36 0.0253(9) 0.0230(9) 0.0220(8) -0.0016(7) 0.0014(7) 0.0001(7)
C37 0.0442(13) 0.0484(14) 0.0634(15) 0.0279(12) -0.0143(11) -0.0026(11)
C38 0.0365(11) 0.0325(11) 0.0379(11) 0.0009(9) 0.0130(9) -0.0042(9)
C39 0.0210(8) 0.0227(9) 0.0275(9) 0.0040(7) 0.0003(7) -0.0029(7)
C40 0.0261(9) 0.0224(9) 0.0279(9) 0.0036(7) -0.0006(7) -0.0006(7)
C41 0.0279(9) 0.0213(9) 0.0349(10) 0.0015(7) 0.0024(8) -0.0010(7)
C42 0.0268(9) 0.0214(9) 0.0445(11) 0.0062(8) 0.0007(8) 0.0018(7)
C43 0.0265(9) 0.0276(10) 0.0369(11) 0.0115(8) -0.0026(8) -0.0016(8)
C44 0.0258(9) 0.0281(10) 0.0281(9) 0.0063(7) 0.0007(7) -0.0011(7)
C45 0.0456(12) 0.0282(11) 0.0410(12) 0.0009(9) 0.0059(9) 0.0088(9)
C46 0.0431(12) 0.0425(12) 0.0455(12) 0.0190(10) -0.0056(10) 0.0031(10)
C47 0.0230(8) 0.0250(9) 0.0213(8) 0.0040(7) 0.0006(7) -0.0005(7)
C48 0.0209(8) 0.0296(10) 0.0286(9) 0.0029(7) -0.0008(7) 0.0015(7)
C49 0.0289(10) 0.0344(11) 0.0275(9) 0.0003(8) 0.0045(8) 0.0048(8)
C50 0.0361(10) 0.0342(11) 0.0228(9) -0.0032(8) 0.0006(8) 0.0012(8)
C51 0.0261(9) 0.0403(11) 0.0238(9) -0.0018(8) -0.0029(7) -0.0019(8)
C52 0.0222(9) 0.0343(10) 0.0238(9) -0.0008(7) 0.0019(7) 0.0013(7)
C53 0.0363(11) 0.0623(15) 0.0426(12) -0.0128(11) 0.0076(9) 0.0113(11)
C54 0.0326(11) 0.0718(16) 0.0367(11) -0.0124(11) -0.0070(9) -0.0068(11)
B1 0.0199(9) 0.0237(10) 0.0212(9) 0.0023(7) -0.0001(7) -0.0008(7)
F1A 0.0600(9) 0.0739(11) 0.0493(8) -0.0118(8) 0.0029(7) -0.0451(8)
F2A 0.0458(8) 0.0672(11) 0.0761(11) -0.0165(9) 0.0313(8) -0.0224(7)
F3A 0.0508(9) 0.0783(12) 0.0974(13) 0.0572(11) 0.0013(9) -0.0228(9)
F4A 0.0414(8) 0.0487(9) 0.0970(13) 0.0426(9) 0.0068(8) 0.0098(7)
F5A 0.0369(7) 0.0483(8) 0.0591(9) -0.0061(7) -0.0181(6) -0.0005(6)
F6A 0.0370(7) 0.0681(10) 0.0479(8) -0.0082(7) 0.0036(6) 0.0159(7)
F7A 0.115(3) 0.097(3) 0.0417(18) -0.0374(19) -0.0220(18) 0.033(2)
F8A 0.116(3) 0.0593(19) 0.0475(19) 0.0286(16) -0.049(2) -0.046(2)
F9A 0.0408(17) 0.135(4) 0.0390(16) 0.003(2) -0.0100(13) -0.034(2)
F10A 0.0848(11) 0.0418(8) 0.0484(8) 0.0166(6) -0.0063(8) -0.0321(8)
F11A 0.0863(12) 0.0660(11) 0.0385(8) 0.0099(7) 0.0288(8) -0.0086(9)
F12A 0.0521(9) 0.0823(12) 0.0661(10) 0.0519(9) -0.0163(8) -0.0164(8)
F13A 0.031(2) 0.069(5) 0.054(3) -0.009(3) -0.006(2) -0.017(3)
F14A 0.062(2) 0.054(2) 0.075(4) -0.030(2) 0.004(3) -0.0258(19)
F15A 0.061(3) 0.116(5) 0.038(2) 0.000(3) -0.0192(19) -0.045(3)
F16A 0.050(2) 0.088(3) 0.085(2) 0.001(2) 0.009(2) 0.026(2)
F17A 0.0228(13) 0.083(3) 0.065(2) -0.0400(19) 0.0108(13) -0.0043(14)
F18A 0.026(3) 0.060(2) 0.058(2) -0.0255(17) 0.0182(17) -0.003(3)
F19A 0.0558(9) 0.0569(10) 0.0782(11) 0.0151(8) -0.0141(8) 0.0225(8)
F20A 0.0759(11) 0.0722(12) 0.0507(9) 0.0014(8) -0.0259(8) 0.0096(9)
F21A 0.0460(9) 0.155(2) 0.0991(15) 0.0988(16) 0.0068(9) 0.0047(11)
F22A 0.128(3) 0.0571(17) 0.0606(18) -0.0004(13) 0.061(2) -0.0147(18)
F23A 0.094(3) 0.103(3) 0.069(2) 0.002(3) 0.030(2) 0.065(3)
F24A 0.094(2) 0.077(2) 0.0390(14) -0.0170(15) 0.0135(13) 0.0024(18)
C23A 0.0259(9) 0.0217(9) 0.0185(8) -0.0020(6) 0.0018(6) -0.0033(7)
C24A 0.0238(9) 0.0275(10) 0.0227(8) -0.0018(7) 0.0016(7) -0.0044(7)
C25A 0.0299(9) 0.0254(9) 0.0242(9) -0.0017(7) 0.0025(7) -0.0088(7)
C26A 0.0349(10) 0.0217(9) 0.0265(9) 0.0020(7) 0.0015(7) -0.0051(7)
C27A 0.0285(9) 0.0222(9) 0.0243(9) -0.0002(7) -0.0003(7) -0.0029(7)
C28A 0.0244(9) 0.0224(9) 0.0235(8) 0.0009(7) 0.0029(7) -0.0044(7)
C29A 0.0357(11) 0.0349(11) 0.0338(10) 0.0026(8) 0.0044(8) -0.0116(9)
C30A 0.0327(10) 0.0267(10) 0.0344(10) 0.0048(8) -0.0007(8) -0.0008(8)
C31A 0.0205(8) 0.0210(8) 0.0213(8) -0.0009(6) 0.0028(6) 0.0007(6)
C32A 0.0265(9) 0.0224(9) 0.0202(8) 0.0006(7) 0.0043(7) -0.0012(7)
C33A 0.0256(9) 0.0236(9) 0.0231(8) -0.0023(7) 0.0003(7) -0.0012(7)
C34A 0.0240(8) 0.0221(9) 0.0279(9) -0.0001(7) 0.0025(7) -0.0033(7)
C35A 0.0263(9) 0.0232(9) 0.0259(9) 0.0035(7) 0.0039(7) -0.0011(7)
C36A 0.0244(8) 0.0241(9) 0.0208(8) 0.0010(7) 0.0005(7) -0.0004(7)
C37A 0.0420(11) 0.0419(12) 0.0259(9) -0.0001(8) -0.0041(8) -0.0133(9)
C38A 0.0377(11) 0.0360(11) 0.0311(10) 0.0093(8) 0.0001(8) -0.0106(9)
C39A 0.0235(8) 0.0236(9) 0.0206(8) 0.0012(7) 0.0006(7) -0.0015(7)
C40A 0.0253(9) 0.0308(10) 0.0237(9) 0.0008(7) 0.0024(7) -0.0046(7)
C41A 0.0318(10) 0.0298(10) 0.0260(9) 0.0004(7) -0.0040(7) -0.0085(8)
C42A 0.0372(11) 0.0358(11) 0.0312(10) -0.0124(8) -0.0040(8) 0.0016(9)
C43A 0.0278(10) 0.0506(14) 0.0364(11) -0.0190(10) -0.0005(8) 0.0057(9)
C44A 0.0225(9) 0.0348(11) 0.0283(9) -0.0089(8) -0.0017(7) 0.0010(8)
C45A 0.0437(12) 0.0634(15) 0.0387(12) -0.0096(11) -0.0001(9) -0.0248(11)
C46A 0.0345(13) 0.099(2) 0.0742(17) -0.0554(16) -0.0028(12) 0.0159(13)
C47A 0.0217(8) 0.0229(9) 0.0250(9) 0.0006(7) 0.0023(7) -0.0044(7)
C48A 0.0285(9) 0.0271(10) 0.0257(9) 0.0000(7) 0.0038(7) -0.0003(7)
C49A 0.0314(10) 0.0270(10) 0.0359(10) -0.0012(8) 0.0111(8) -0.0005(8)
C50A 0.0238(9) 0.0259(10) 0.0492(12) 0.0042(9) 0.0074(8) 0.0008(7)
C51A 0.0244(9) 0.0264(10) 0.0404(11) 0.0088(8) -0.0005(8) -0.0030(7)
C52A 0.0239(9) 0.0283(10) 0.0271(9) 0.0038(7) 0.0016(7) -0.0031(7)
C53A 0.0591(14) 0.0430(13) 0.0455(13) -0.0017(10) 0.0235(11) 0.0093(11)
C54A 0.0316(11) 0.0474(14) 0.0527(14) 0.0189(11) -0.0021(10) 0.0029(10)
B1A 0.0208(9) 0.0230(10) 0.0196(9) 0.0003(7) 0.0019(7) -0.0015(7)
F3AA 0.0320(17) 0.051(2) 0.082(3) -0.0082(18) -0.0298(16) 0.0051(14)
F1AA 0.060(2) 0.117(4) 0.071(3) -0.063(3) -0.028(2) 0.011(3)
F2AA 0.044(3) 0.098(4) 0.104(3) 0.042(3) -0.022(2) -0.037(3)
F22B 0.093(4) 0.098(5) 0.041(3) 0.000(3) 0.012(3) 0.047(4)
F23B 0.076(3) 0.096(4) 0.060(3) -0.025(3) 0.045(3) -0.038(3)
F24B 0.092(5) 0.041(2) 0.058(3) -0.026(2) 0.029(4) -0.001(3)
F7B 0.071(3) 0.133(4) 0.0231(17) -0.014(3) 0.0073(16) -0.032(3)
F8B 0.106(4) 0.075(3) 0.058(3) -0.011(2) -0.055(3) 0.030(3)
F9B 0.096(4) 0.057(3) 0.044(2) 0.005(2) -0.028(3) -0.050(2)
F16B 0.040(2) 0.065(2) 0.0547(18) -0.0162(18) -0.0013(15) 0.0221(17)
F17B 0.0244(14) 0.119(4) 0.091(3) -0.072(3) 0.0066(16) -0.0025(18)
F18B 0.028(4) 0.072(3) 0.083(3) -0.024(3) 0.029(2) -0.004(3)
C1B 0.061(5) 0.061(4) 0.023(3) 0.000(3) 0.001(4) -0.003(4)
C2B 0.065(4) 0.057(4) 0.025(3) -0.018(3) 0.001(3) -0.003(3)
C3B 0.072(4) 0.053(4) 0.037(3) -0.023(3) -0.004(3) -0.007(3)
C4B 0.064(5) 0.052(5) 0.041(4) -0.018(4) -0.008(4) -0.020(4)
C4C 0.047(3) 0.054(4) 0.074(4) 0.019(3) 0.017(3) -0.016(3)
C3C 0.042(4) 0.048(4) 0.081(5) 0.005(3) 0.011(4) -0.021(3)
C2C 0.029(2) 0.056(3) 0.071(3) -0.006(3) 0.007(2) -0.015(2)
C1C 0.029(3) 0.054(3) 0.062(5) -0.003(4) 0.013(4) 0.001(2)
F0AA 0.056(3) 0.127(5) 0.030(2) 0.011(3) 0.018(2) 0.038(4)
F4AA 0.054(3) 0.062(3) 0.098(4) -0.038(3) 0.017(3) 0.012(2)
F5AA 0.028(2) 0.082(5) 0.053(3) -0.017(3) 0.0055(19) 0.015(3)
F6AA 0.048(4) 0.080(5) 0.098(5) 0.036(4) -0.014(4) 0.038(4)
F7AA 0.072(4) 0.066(4) 0.086(5) 0.054(4) -0.011(5) 0.000(4)
F8AA 0.067(5) 0.105(5) 0.096(5) 0.018(4) -0.045(4) 0.001(4)
F9AA 0.083(5) 0.058(4) 0.064(5) 0.038(3) -0.014(4) -0.018(4)
F0BA 0.065(5) 0.056(4) 0.038(3) 0.013(3) -0.004(4) 0.018(4)
F1BA 0.064(4) 0.066(5) 0.066(4) 0.038(4) -0.015(3) 0.028(4)
F5BA 0.087(5) 0.104(4) 0.062(4) -0.044(4) 0.002(3) -0.004(4)
F6BA 0.059(3) 0.067(5) 0.062(4) -0.013(4) -0.020(3) -0.038(3)
F4BA 0.076(4) 0.093(4) 0.035(3) -0.009(3) -0.014(3) -0.036(3)
F13B 0.045(3) 0.062(3) 0.056(3) 0.003(2) 0.005(3) -0.030(2)
F14B 0.081(2) 0.084(3) 0.080(4) -0.050(3) -0.008(3) -0.033(2)
F15B 0.054(2) 0.094(4) 0.050(2) 0.014(2) -0.0277(18) -0.035(2)

loop_
_atom_type_symbol
_atom_type_description
_atom_type_scat_dispersion_real
_atom_type_scat_dispersion_imag
_atom_type_scat_source
C C 0.0181 0.0091 'International Tables Vol C Tables 4.2.6.8 and 6.1.1.4'
H H 0.0000 0.0000 'International Tables Vol C Tables 4.2.6.8 and 6.1.1.4'
B B 0.0090 0.0039 'International Tables Vol C Tables 4.2.6.8 and 6.1.1.4'
F F 0.0727 0.0534 'International Tables Vol C Tables 4.2.6.8 and 6.1.1.4'
P P 0.2955 0.4335 'International Tables Vol C Tables 4.2.6.8 and 6.1.1.4'
Rh Rh 0.0927 3.6045 'International Tables Vol C Tables 4.2.6.8 and 6.1.1.4'

loop_
_geom_angle_atom_site_label_1
_geom_angle_atom_site_label_2
_geom_angle_atom_site_label_3
_geom_angle
P2 Rh1 P1 87.057(18)
C1 Rh1 P1 95.96(17)
C1 Rh1 P2 175.51(18)
C1 Rh1 C4 79.0(2)
C2 Rh1 P1 116.30(13)
C2 Rh1 P2 143.91(14)
C2 Rh1 C1 36.7(2)
C2 Rh1 C3 38.5(2)
C2 Rh1 C4 67.19(18)
C3 Rh1 P1 152.76(15)
C3 Rh1 P2 110.78(13)
C3 Rh1 C1 67.7(2)
C3 Rh1 C4 36.40(19)
C4 Rh1 P1 165.56(15)
C4 Rh1 P2 97.29(14)
C1B Rh1 P1 172.8(4)
C1B Rh1 P2 97.5(3)
C2B Rh1 P1 146.1(3)
C2B Rh1 P2 117.0(3)
C2B Rh1 C1B 34.9(4)
C2B Rh1 C3B 38.5(4)
C2B Rh1 C4B 66.0(4)
C3B Rh1 P1 111.5(3)
C3B Rh1 P2 153.4(3)
C3B Rh1 C1B 66.2(4)
C3B Rh1 C4B 35.4(4)
C4B Rh1 P1 96.7(4)
C4B Rh1 P2 165.9(4)
C4B Rh1 C1B 77.6(5)
C5 P1 Rh1 106.91(7)
C5 P1 C7 102.95(11)
C5 P1 C11 105.11(11)
C7 P1 Rh1 114.56(8)
C11 P1 Rh1 115.70(8)
C11 P1 C7 110.27(11)
C6 P2 Rh1 107.15(7)
C6 P2 C15 105.00(10)
C6 P2 C19 102.51(10)
C15 P2 Rh1 116.75(7)
C15 P2 C19 110.54(10)
C19 P2 Rh1 113.45(8)
Rh1 C1 H1A 74.8
Rh1 C1 H1B 129.1
H1A C1 H1B 120.0
C2 C1 Rh1 68.4(3)
C2 C1 H1A 120.0
C2 C1 H1B 120.0
Rh1 C2 H2 118.9
C1 C2 Rh1 74.9(3)
C1 C2 H2 118.9
C1 C2 C3 121.7(5)
C3 C2 Rh1 71.4(2)
C3 C2 H2 118.9
Rh1 C3 H3 119.6
C2 C3 Rh1 70.0(2)
C2 C3 H3 119.6
C4 C3 Rh1 74.4(2)
C4 C3 C2 120.1(4)
C4 C3 H3 119.6
Rh1 C4 H4A 73.4
Rh1 C4 H4B 129.8
C3 C4 Rh1 69.2(2)
C3 C4 H4A 120.0
C3 C4 H4B 120.0
H4A C4 H4B 120.0
P1 C5 H5A 108.9
P1 C5 H5B 108.9
H5A C5 H5B 107.7
C6 C5 P1 113.23(14)
C6 C5 H5A 108.9
C6 C5 H5B 108.9
P2 C6 H6A 109.0
P2 C6 H6B 109.0
C5 C6 P2 112.95(14)
C5 C6 H6A 109.0
C5 C6 H6B 109.0
H6A C6 H6B 107.8
C8 C7 P1 111.75(19)
C9 C7 P1 113.30(19)
C9 C7 C8 108.7(2)
C10 C7 P1 106.66(16)
C10 C7 C8 107.9(2)
C10 C7 C9 108.3(2)
C7 C8 H8A 109.5
C7 C8 H8B 109.5
C7 C8 H8C 109.5
H8A C8 H8B 109.5
H8A C8 H8C 109.5
H8B C8 H8C 109.5
C7 C9 H9A 109.5
C7 C9 H9B 109.5
C7 C9 H9C 109.5
H9A C9 H9B 109.5
H9A C9 H9C 109.5
H9B C9 H9C 109.5
C7 C10 H10A 109.5
C7 C10 H10B 109.5
C7 C10 H10C 109.5
H10A C10 H10B 109.5
H10A C10 H10C 109.5
H10B C10 H10C 109.5
C12 C11 P1 113.2(2)
C13 C11 P1 107.41(15)
C13 C11 C12 108.6(2)
C14 C11 P1 110.81(17)
C14 C11 C12 109.8(2)
C14 C11 C13 106.8(2)
C11 C12 H12A 109.5
C11 C12 H12B 109.5
C11 C12 H12C 109.5
H12A C12 H12B 109.5
H12A C12 H12C 109.5
H12B C12 H12C 109.5
C11 C13 H13A 109.5
C11 C13 H13B 109.5
C11 C13 H13C 109.5
H13A C13 H13B 109.5
H13A C13 H13C 109.5
H13B C13 H13C 109.5
C11 C14 H14A 109.5
C11 C14 H14B 109.5
C11 C14 H14C 109.5
H14A C14 H14B 109.5
H14A C14 H14C 109.5
H14B C14 H14C 109.5
C16 C15 P2 107.33(15)
C17 C15 P2 114.03(16)
C17 C15 C16 107.8(2)
C17 C15 C18 109.7(2)
C18 C15 P2 110.30(17)
C18 C15 C16 107.4(2)
C15 C16 H16A 109.5
C15 C16 H16B 109.5
C15 C16 H16C 109.5
H16A C16 H16B 109.5
H16A C16 H16C 109.5
H16B C16 H16C 109.5
C15 C17 H17A 109.5
C15 C17 H17B 109.5
C15 C17 H17C 109.5
H17A C17 H17B 109.5
H17A C17 H17C 109.5
H17B C17 H17C 109.5
C15 C18 H18A 109.5
C15 C18 H18B 109.5
C15 C18 H18C 109.5
H18A C18 H18B 109.5
H18A C18 H18C 109.5
H18B C18 H18C 109.5
C20 C19 P2 113.94(17)
C20 C19 C21 107.81(19)
C20 C19 C22 108.9(2)
C21 C19 P2 107.02(15)
C22 C19 P2 110.93(16)
C22 C19 C21 108.0(2)
C19 C20 H20A 109.5
C19 C20 H20B 109.5
C19 C20 H20C 109.5
H20A C20 H20B 109.5
H20A C20 H20C 109.5
H20B C20 H20C 109.5
C19 C21 H21A 109.5
C19 C21 H21B 109.5
C19 C21 H21C 109.5
H21A C21 H21B 109.5
H21A C21 H21C 109.5
H21B C21 H21C 109.5
C19 C22 H22A 109.5
C19 C22 H22B 109.5
C19 C22 H22C 109.5
H22A C22 H22B 109.5
H22A C22 H22C 109.5
H22B C22 H22C 109.5
P2A Rh1A P1A 87.315(19)
C1A Rh1A P1A 97.7(2)
C1A Rh1A P2A 170.8(2)
C1A Rh1A C4A 78.3(3)
C2A Rh1A P1A 117.35(18)
C2A Rh1A P2A 146.56(17)
C2A Rh1A C1A 35.6(3)
C2A Rh1A C3A 39.1(2)
C2A Rh1A C4A 66.8(2)
C3A Rh1A P1A 154.13(18)
C3A Rh1A P2A 110.80(16)
C3A Rh1A C1A 67.2(3)
C3A Rh1A C4A 35.6(2)
C4A Rh1A P1A 165.94(17)
C4A Rh1A P2A 94.95(15)
C4C Rh1A P1A 93.8(2)
C4C Rh1A P2A 160.8(2)
C3C Rh1A P1A 108.1(3)
C3C Rh1A P2A 158.6(3)
C3C Rh1A C4C 36.5(4)
C3C Rh1A C1C 67.4(4)
C2C Rh1A P1A 143.0(2)
C2C Rh1A P2A 120.9(2)
C2C Rh1A C4C 67.5(3)
C2C Rh1A C3C 39.1(4)
C2C Rh1A C1C 36.1(3)
C1C Rh1A P1A 171.7(3)
C1C Rh1A P2A 98.9(2)
C1C Rh1A C4C 78.5(3)
C6A P1A Rh1A 106.67(7)
C6A P1A C7A 105.12(14)
C6A P1A C11A 102.62(12)
C7A P1A Rh1A 115.87(11)
C7A P1A C11A 109.97(13)
C11A P1A Rh1A 115.13(8)
C5A P2A Rh1A 106.90(7)
C5A P2A C15A 104.97(11)
C5A P2A C19A 102.93(11)
C15A P2A Rh1A 116.66(8)
C15A P2A C19A 109.91(11)
C19A P2A Rh1A 114.06(7)
Rh1A C1A H1AA 74.9
Rh1A C1A H1AB 128.0
H1AA C1A H1AB 120.0
C2A C1A Rh1A 69.2(4)
C2A C1A H1AA 120.0
C2A C1A H1AB 120.0
Rh1A C2A H2A 118.7
C1A C2A Rh1A 75.3(5)
C1A C2A H2A 118.7
C1A C2A C3A 122.2(7)
C3A C2A Rh1A 72.1(3)
C3A C2A H2A 118.7
Rh1A C3A H3A 119.8
C2A C3A Rh1A 68.8(3)
C2A C3A H3A 119.8
C4A C3A Rh1A 76.1(3)
C4A C3A C2A 119.9(6)
C4A C3A H3A 119.8
Rh1A C4A H4AA 74.0
Rh1A C4A H4AB 130.2
C3A C4A Rh1A 68.3(4)
C3A C4A H4AA 120.0
C3A C4A H4AB 120.0
H4AA C4A H4AB 120.0
P2A C5A H5AA 108.9
P2A C5A H5AB 108.9
H5AA C5A H5AB 107.7
C6A C5A P2A 113.22(15)
C6A C5A H5AA 108.9
C6A C5A H5AB 108.9
P1A C6A H6AA 108.9
P1A C6A H6AB 108.9
C5A C6A P1A 113.41(15)
C5A C6A H6AA 108.9
C5A C6A H6AB 108.9
H6AA C6A H6AB 107.7
C8A C7A P1A 110.5(3)
C9A C7A P1A 106.31(19)
C9A C7A C8A 108.7(4)
C10A C7A P1A 113.8(2)
C10A C7A C8A 109.6(3)
C10A C7A C9A 107.8(3)
C7A C8A H8AA 109.5
C7A C8A H8AB 109.5
C7A C8A H8AC 109.5
H8AA C8A H8AB 109.5
H8AA C8A H8AC 109.5
H8AB C8A H8AC 109.5
C7A C9A H9AA 109.5
C7A C9A H9AB 109.5
C7A C9A H9AC 109.5
H9AA C9A H9AB 109.5
H9AA C9A H9AC 109.5
H9AB C9A H9AC 109.5
C7A C10A H10D 109.5
C7A C10A H10E 109.5
C7A C10A H10F 109.5
H10D C10A H10E 109.5
H10D C10A H10F 109.5
H10E C10A H10F 109.5
C12A C11A P1A 111.8(2)
C12A C11A C13A 108.4(2)
C12A C11A C14A 108.8(2)
C13A C11A P1A 106.62(17)
C13A C11A C14A 107.7(3)
C14A C11A P1A 113.5(2)
C11A C12A H12D 109.5
C11A C12A H12E 109.5
C11A C12A H12F 109.5
H12D C12A H12E 109.5
H12D C12A H12F 109.5
H12E C12A H12F 109.5
C11A C13A H13D 109.5
C11A C13A H13E 109.5
C11A C13A H13F 109.5
H13D C13A H13E 109.5
H13D C13A H13F 109.5
H13E C13A H13F 109.5
C11A C14A H14D 109.5
C11A C14A H14E 109.5
C11A C14A H14F 109.5
H14D C14A H14E 109.5
H14D C14A H14F 109.5
H14E C14A H14F 109.5
C16A C15A P2A 109.98(18)
C17A C15A P2A 113.80(18)
C17A C15A C16A 110.0(2)
C17A C15A C18A 108.5(2)
C18A C15A P2A 106.80(16)
C18A C15A C16A 107.5(2)
C15A C16A H16D 109.5
C15A C16A H16E 109.5
C15A C16A H16F 109.5
H16D C16A H16E 109.5
H16D C16A H16F 109.5
H16E C16A H16F 109.5
C15A C17A H17D 109.5
C15A C17A H17E 109.5
C15A C17A H17F 109.5
H17D C17A H17E 109.5
H17D C17A H17F 109.5
H17E C17A H17F 109.5
C15A C18A H18D 109.5
C15A C18A H18E 109.5
C15A C18A H18F 109.5
H18D C18A H18E 109.5
H18D C18A H18F 109.5
H18E C18A H18F 109.5
C20A C19A P2A 106.57(15)
C21A C19A P2A 111.16(17)
C21A C19A C20A 107.8(2)
C21A C19A C22A 109.2(2)
C22A C19A P2A 113.76(17)
C22A C19A C20A 108.1(2)
C19A C20A H20D 109.5
C19A C20A H20E 109.5
C19A C20A H20F 109.5
H20D C20A H20E 109.5
H20D C20A H20F 109.5
H20E C20A H20F 109.5
C19A C21A H21D 109.5
C19A C21A H21E 109.5
C19A C21A H21F 109.5
H21D C21A H21E 109.5
H21D C21A H21F 109.5
H21E C21A H21F 109.5
C19A C22A H22D 109.5
C19A C22A H22E 109.5
C19A C22A H22F 109.5
H22D C22A H22E 109.5
H22D C22A H22F 109.5
H22E C22A H22F 109.5
C24 C23 C28 115.89(17)
C24 C23 B1 120.86(16)
C28 C23 B1 122.56(16)
C23 C24 H24 118.9
C25 C24 C23 122.19(19)
C25 C24 H24 118.9
C24 C25 C29 118.8(2)
C26 C25 C24 120.9(2)
C26 C25 C29 120.3(2)
C25 C26 H26 121.0
C25 C26 C27 118.04(19)
C27 C26 H26 121.0
C26 C27 C28 121.0(2)
C26 C27 C30 118.8(2)
C28 C27 C30 120.2(2)
C23 C28 H28 119.0
C27 C28 C23 122.01(19)
C27 C28 H28 119.0
F1 C29 C25 112.1(3)
F2 C29 F1 103.7(2)
F2 C29 C25 111.9(2)
F3 C29 F1 108.4(2)
F3 C29 F2 107.0(3)
F3 C29 C25 113.1(2)
F4 C30 F5 104.1(4)
F4 C30 F6 114.0(5)
F4 C30 C27 114.3(2)
F5 C30 C27 109.4(3)
F6 C30 F5 103.8(4)
F6 C30 C27 110.3(4)
F5BA C30 C27 117.5(6)
F5BA C30 F6BA 104.5(7)
F5BA C30 F4BA 109.9(6)
F6BA C30 C27 117.7(8)
F6BA C30 F4BA 95.8(8)
F4BA C30 C27 109.2(4)
C32 C31 B1 123.35(16)
C36 C31 C32 115.90(17)
C36 C31 B1 120.31(15)
C31 C32 H32 119.1
C33 C32 C31 121.76(18)
C33 C32 H32 119.1
C32 C33 C37 120.33(19)
C34 C33 C32 121.19(18)
C34 C33 C37 118.47(19)
C33 C34 H34 121.0
C35 C34 C33 118.00(18)
C35 C34 H34 121.0
C34 C35 C36 120.77(18)
C34 C35 C38 120.78(18)
C36 C35 C38 118.42(18)
C31 C36 H36 118.8
C35 C36 C31 122.37(17)
C35 C36 H36 118.8
F7 C37 F8 110.2(3)
F7 C37 F9 105.9(3)
F7 C37 C33 115.7(2)
F8 C37 F9 100.6(3)
F8 C37 C33 112.1(2)
F9 C37 C33 111.0(2)
F6AA C37 C33 106.5(4)
F7AA C37 C33 121.2(7)
F7AA C37 F6AA 101.6(9)
F7AA C37 F8AA 113.8(9)
F8AA C37 C33 108.7(6)
F8AA C37 F6AA 102.8(9)
F10 C38 C35 111.94(17)
F11 C38 F10 105.34(19)
F11 C38 C35 112.35(18)
F12 C38 F10 106.69(18)
F12 C38 F11 106.87(17)
F12 C38 C35 113.14(19)
C40 C39 B1 120.32(16)
C44 C39 C40 115.93(17)
C44 C39 B1 123.30(17)
C39 C40 H40 118.7
C41 C40 C39 122.56(18)
C41 C40 H40 118.7
C40 C41 C42 120.60(19)
C40 C41 C45 119.52(18)
C42 C41 C45 119.86(18)
C41 C42 H42 121.0
C43 C42 C41 117.99(18)
C43 C42 H42 121.0
C42 C43 C44 121.24(18)
C42 C43 C46 120.40(19)
C44 C43 C46 118.3(2)
C39 C44 C43 121.66(19)
C39 C44 H44 119.2
C43 C44 H44 119.2
F13 C45 F15 105.88(19)
F13 C45 C41 112.98(19)
F14 C45 F13 106.8(2)
F14 C45 F15 105.6(2)
F14 C45 C41 112.58(18)
F15 C45 C41 112.46(19)
F16 C46 C43 111.7(2)
F17 C46 F16 103.5(3)
F17 C46 C43 112.6(3)
F18 C46 F16 106.3(2)
F18 C46 F17 107.2(3)
F18 C46 C43 114.7(2)
F9AA C46 C43 110.4(5)
F9AA C46 F0BA 114.0(9)
F9AA C46 F1BA 107.2(7)
F0BA C46 C43 113.5(8)
F0BA C46 F1BA 105.0(8)
F1BA C46 C43 106.1(5)
C48 C47 B1 123.56(16)
C52 C47 C48 115.66(17)
C52 C47 B1 120.43(16)
C47 C48 H48 118.9
C49 C48 C47 122.12(17)
C49 C48 H48 118.9
C48 C49 C53 119.67(19)
C50 C49 C48 121.09(18)
C50 C49 C53 119.21(19)
C49 C50 H50 121.2
C51 C50 C49 117.70(18)
C51 C50 H50 121.2
C50 C51 C52 121.08(18)
C50 C51 C54 119.45(19)
C52 C51 C54 119.46(19)
C47 C52 H52 118.8
C51 C52 C47 122.34(18)
C51 C52 H52 118.8
F19 C53 C49 107.7(3)
F20 C53 F19 99.9(3)
F20 C53 C49 114.2(2)
F21 C53 F19 105.6(5)
F21 C53 F20 111.4(4)
F21 C53 C49 116.3(5)
F0AA C53 C49 118.3(4)
F0AA C53 F4AA 106.1(5)
F0AA C53 F5AA 110.5(7)
F4AA C53 C49 108.8(3)
F5AA C53 C49 111.7(6)
F5AA C53 F4AA 99.7(5)
F22 C54 F23 98.9(3)
F22 C54 F24 117.9(4)
F22 C54 C51 113.1(3)
F23 C54 C51 109.3(2)
F24 C54 F23 99.4(3)
F24 C54 C51 115.4(2)
F3AA C54 C51 107.0(2)
F1AA C54 C51 116.3(3)
F1AA C54 F3AA 97.8(4)
F2AA C54 C51 116.1(3)
F2AA C54 F3AA 99.8(4)
F2AA C54 F1AA 115.8(5)
C23 B1 C31 114.68(15)
C23 B1 C39 102.61(15)
C23 B1 C47 113.23(15)
C31 B1 C39 110.52(14)
C31 B1 C47 103.28(14)
C39 B1 C47 112.86(15)
C24A C23A C28A 115.69(17)
C24A C23A B1A 123.43(16)
C28A C23A B1A 119.86(15)
C23A C24A H24A 119.0
C25A C24A C23A 122.03(18)
C25A C24A H24A 119.0
C24A C25A C29A 118.64(18)
C26A C25A C24A 121.14(17)
C26A C25A C29A 120.12(18)
C25A C26A H26A 121.0
C25A C26A C27A 117.98(18)
C27A C26A H26A 121.0
C26A C27A C30A 121.20(17)
C28A C27A C26A 120.62(18)
C28A C27A C30A 118.12(17)
C23A C28A H28A 118.7
C27A C28A C23A 122.53(17)
C27A C28A H28A 118.7
F1A C29A F2A 104.89(19)
F1A C29A C25A 111.88(17)
F2A C29A C25A 113.00(18)
F3A C29A F1A 107.5(2)
F3A C29A F2A 105.93(19)
F3A C29A C25A 113.05(19)
F4A C30A F5A 107.20(18)
F4A C30A F6A 106.52(18)
F4A C30A C27A 113.47(17)
F5A C30A F6A 104.76(17)
F5A C30A C27A 112.52(17)
F6A C30A C27A 111.80(17)
C32A C31A B1A 122.54(15)
C36A C31A C32A 115.83(16)
C36A C31A B1A 121.36(15)
C31A C32A H32A 118.9
C33A C32A C31A 122.21(17)
C33A C32A H32A 118.9
C32A C33A C34A 120.91(17)
C32A C33A C37A 119.41(17)
C34A C33A C37A 119.67(17)
C33A C34A H34A 121.1
C35A C34A C33A 117.75(17)
C35A C34A H34A 121.1
C34A C35A C36A 121.00(17)
C34A C35A C38A 119.91(17)
C36A C35A C38A 119.09(17)
C31A C36A H36A 118.9
C35A C36A C31A 122.27(17)
C35A C36A H36A 118.9
F7A C37A C33A 111.2(2)
F8A C37A F7A 103.0(3)
F8A C37A F9A 109.6(3)
F8A C37A C33A 114.7(2)
F9A C37A F7A 104.3(3)
F9A C37A C33A 113.1(2)
F7B C37A C33A 113.2(3)
F7B C37A F8B 105.5(4)
F7B C37A F9B 107.5(4)
F8B C37A C33A 109.5(3)
F9B C37A C33A 115.4(3)
F9B C37A F8B 105.0(4)
F10A C38A F11A 106.03(18)
F10A C38A F12A 107.5(2)
F10A C38A C35A 112.97(17)
F11A C38A F12A 105.74(19)
F11A C38A C35A 112.29(19)
F12A C38A C35A 111.86(17)
C40A C39A B1A 121.41(16)
C44A C39A C40A 116.08(17)
C44A C39A B1A 121.52(16)
C39A C40A H40A 119.0
C41A C40A C39A 122.07(18)
C41A C40A H40A 119.0
C40A C41A C45A 119.9(2)
C42A C41A C40A 120.87(18)
C42A C41A C45A 119.18(19)
C41A C42A H42A 121.0
C41A C42A C43A 118.08(19)
C43A C42A H42A 121.0
C42A C43A C44A 121.15(19)
C42A C43A C46A 118.8(2)
C44A C43A C46A 120.1(2)
C39A C44A H44A 119.1
C43A C44A C39A 121.75(18)
C43A C44A H44A 119.1
F13A C45A F14A 103.0(8)
F13A C45A C41A 114.7(8)
F14A C45A C41A 107.7(4)
F15A C45A F13A 110.6(8)
F15A C45A F14A 103.6(4)
F15A C45A C41A 115.7(4)
F13B C45A C41A 112.6(7)
F13B C45A F15B 103.3(7)
F14B C45A C41A 116.2(4)
F14B C45A F13B 111.8(7)
F14B C45A F15B 104.9(4)
F15B C45A C41A 106.7(3)
F16A C46A F17A 107.8(4)
F16A C46A F18A 109.5(5)
F16A C46A C43A 124.8(4)
F18A C46A F17A 93.7(5)
F18A C46A C43A 107.1(4)
C43A C46A F17A 109.5(2)
C43A C46A F16B 102.8(3)
F17B C46A C43A 112.7(2)
F17B C46A F16B 92.7(4)
F18B C46A C43A 121.9(5)
F18B C46A F16B 99.9(6)
F18B C46A F17B 118.8(5)
C48A C47A C52A 115.76(17)
C48A C47A B1A 121.21(16)
C52A C47A B1A 122.76(16)
C47A C48A H48A 118.9
C49A C48A C47A 122.22(18)
C49A C48A H48A 118.9
C48A C49A C53A 119.5(2)
C50A C49A C48A 120.89(19)
C50A C49A C53A 119.6(2)
C49A C50A H50A 121.0
C51A C50A C49A 118.05(18)
C51A C50A H50A 121.0
C50A C51A C52A 120.96(19)
C50A C51A C54A 120.59(19)
C52A C51A C54A 118.4(2)
C47A C52A H52A 118.9
C51A C52A C47A 122.10(18)
C51A C52A H52A 118.9
F22A C53A F24A 99.8(3)
F22A C53A C49A 113.0(2)
F23A C53A F22A 112.4(4)
F23A C53A F24A 104.6(4)
F23A C53A C49A 115.2(4)
F24A C53A C49A 110.3(2)
F22B C53A C49A 118.2(4)
F22B C53A F23B 109.6(6)
F22B C53A F24B 109.1(7)
F23B C53A C49A 108.2(3)
F24B C53A C49A 112.2(5)
F24B C53A F23B 97.6(5)
F19A C54A C51A 112.6(2)
F20A C54A F19A 104.31(19)
F20A C54A C51A 111.8(2)
F21A C54A F19A 108.0(2)
F21A C54A F20A 107.1(2)
F21A C54A C51A 112.58(19)
C23A B1A C39A 100.61(14)
C31A B1A C23A 112.27(15)
C31A B1A C39A 112.94(14)
C47A B1A C23A 113.27(14)
C47A B1A C31A 104.98(15)
C47A B1A C39A 113.07(15)
Rh1 C1B H1BA 73.3
Rh1 C1B H1BB 129.0
H1BA C1B H1BB 120.0
C2B C1B Rh1 70.0(5)
C2B C1B H1BA 120.0
C2B C1B H1BB 120.0
Rh1 C2B H2B 126.9
C1B C2B Rh1 75.1(5)
C1B C2B H2B 119.1
C1B C2B C3B 121.8(10)
C3B C2B Rh1 70.9(5)
C3B C2B H2B 119.1
Rh1 C3B H3B 127.1
C2B C3B Rh1 70.6(5)
C2B C3B H3B 120.2
C4B C3B Rh1 74.0(6)
C4B C3B C2B 119.5(11)
C4B C3B H3B 120.2
Rh1 C4B H4BA 73.1
Rh1 C4B H4BB 128.5
C3B C4B Rh1 70.6(6)
C3B C4B H4BA 120.0
C3B C4B H4BB 120.0
H4BA C4B H4BB 120.0
Rh1A C4C H4CA 75.1
Rh1A C4C H4CB 130.4
H4CA C4C H4CB 120.0
C3C C4C Rh1A 67.0(6)
C3C C4C H4CA 120.0
C3C C4C H4CB 120.0
Rh1A C3C H3C 119.7
C4C C3C Rh1A 76.6(7)
C4C C3C H3C 119.7
C4C C3C C2C 120.2(12)
C2C C3C Rh1A 68.8(6)
C2C C3C H3C 119.7
Rh1A C2C H2C 118.9
C3C C2C Rh1A 72.1(6)
C3C C2C H2C 118.9
C1C C2C Rh1A 75.6(4)
C1C C2C C3C 121.9(9)
C1C C2C H2C 118.9
Rh1A C1C H1CA 75.9
Rh1A C1C H1CB 127.9
C2C C1C Rh1A 68.3(4)
C2C C1C H1CA 120.0
C2C C1C H1CB 120.0
H1CA C1C H1CB 120.0

loop_
_geom_bond_atom_site_label_1
_geom_bond_atom_site_label_2
_geom_bond_distance
Rh1 P1 2.3316(5)
Rh1 P2 2.3244(5)
Rh1 C1 2.246(5)
Rh1 C2 2.163(4)
Rh1 C3 2.181(4)
Rh1 C4 2.248(4)
Rh1 C1B 2.256(10)
Rh1 C2B 2.194(8)
Rh1 C3B 2.198(8)
Rh1 C4B 2.240(11)
P1 C5 1.849(2)
P1 C7 1.896(2)
P1 C11 1.888(2)
P2 C6 1.845(2)
P2 C15 1.892(2)
P2 C19 1.893(2)
C1 H1A 0.9500
C1 H1B 0.9500
C1 C2 1.390(8)
C2 H2 1.0000
C2 C3 1.433(7)
C3 H3 1.0000
C3 C4 1.385(7)
C4 H4A 0.9500
C4 H4B 0.9500
C5 H5A 0.9900
C5 H5B 0.9900
C5 C6 1.532(3)
C6 H6A 0.9900
C6 H6B 0.9900
C7 C8 1.535(4)
C7 C9 1.535(4)
C7 C10 1.535(4)
C8 H8A 0.9800
C8 H8B 0.9800
C8 H8C 0.9800
C9 H9A 0.9800
C9 H9B 0.9800
C9 H9C 0.9800
C10 H10A 0.9800
C10 H10B 0.9800
C10 H10C 0.9800
C11 C12 1.535(4)
C11 C13 1.533(4)
C11 C14 1.533(4)
C12 H12A 0.9800
C12 H12B 0.9800
C12 H12C 0.9800
C13 H13A 0.9800
C13 H13B 0.9800
C13 H13C 0.9800
C14 H14A 0.9800
C14 H14B 0.9800
C14 H14C 0.9800
C15 C16 1.531(3)
C15 C17 1.529(3)
C15 C18 1.530(3)
C16 H16A 0.9800
C16 H16B 0.9800
C16 H16C 0.9800
C17 H17A 0.9800
C17 H17B 0.9800
C17 H17C 0.9800
C18 H18A 0.9800
C18 H18B 0.9800
C18 H18C 0.9800
C19 C20 1.530(3)
C19 C21 1.541(3)
C19 C22 1.534(3)
C20 H20A 0.9800
C20 H20B 0.9800
C20 H20C 0.9800
C21 H21A 0.9800
C21 H21B 0.9800
C21 H21C 0.9800
C22 H22A 0.9800
C22 H22B 0.9800
C22 H22C 0.9800
Rh1A P1A 2.3282(6)
Rh1A P2A 2.3254(5)
Rh1A C1A 2.218(9)
Rh1A C2A 2.143(4)
Rh1A C3A 2.188(6)
Rh1A C4A 2.286(5)
Rh1A C4C 2.309(7)
Rh1A C3C 2.185(14)
Rh1A C2C 2.140(6)
Rh1A C1C 2.231(8)
P1A C6A 1.846(2)
P1A C7A 1.883(3)
P1A C11A 1.898(3)
P2A C5A 1.843(2)
P2A C15A 1.890(2)
P2A C19A 1.894(2)
C1A H1AA 0.9500
C1A H1AB 0.9500
C1A C2A 1.334(12)
C2A H2A 1.0000
C2A C3A 1.449(9)
C3A H3A 1.0000
C3A C4A 1.371(9)
C4A H4AA 0.9500
C4A H4AB 0.9500
C5A H5AA 0.9900
C5A H5AB 0.9900
C5A C6A 1.531(3)
C6A H6AA 0.9900
C6A H6AB 0.9900
C7A C8A 1.539(6)
C7A C9A 1.533(5)
C7A C10A 1.532(5)
C8A H8AA 0.9800
C8A H8AB 0.9800
C8A H8AC 0.9800
C9A H9AA 0.9800
C9A H9AB 0.9800
C9A H9AC 0.9800
C10A H10D 0.9800
C10A H10E 0.9800
C10A H10F 0.9800
C11A C12A 1.530(4)
C11A C13A 1.535(4)
C11A C14A 1.535(4)
C12A H12D 0.9800
C12A H12E 0.9800
C12A H12F 0.9800
C13A H13D 0.9800
C13A H13E 0.9800
C13A H13F 0.9800
C14A H14D 0.9800
C14A H14E 0.9800
C14A H14F 0.9800
C15A C16A 1.534(4)
C15A C17A 1.529(4)
C15A C18A 1.530(4)
C16A H16D 0.9800
C16A H16E 0.9800
C16A H16F 0.9800
C17A H17D 0.9800
C17A H17E 0.9800
C17A H17F 0.9800
C18A H18D 0.9800
C18A H18E 0.9800
C18A H18F 0.9800
C19A C20A 1.538(3)
C19A C21A 1.530(4)
C19A C22A 1.536(3)
C20A H20D 0.9800
C20A H20E 0.9800
C20A H20F 0.9800
C21A H21D 0.9800
C21A H21E 0.9800
C21A H21F 0.9800
C22A H22D 0.9800
C22A H22E 0.9800
C22A H22F 0.9800
F1 C29 1.333(3)
F2 C29 1.325(4)
F3 C29 1.294(3)
F4 C30 1.310(5)
F5 C30 1.384(5)
F6 C30 1.324(6)
F7 C37 1.290(3)
F8 C37 1.339(4)
F9 C37 1.362(4)
F10 C38 1.345(3)
F11 C38 1.339(3)
F12 C38 1.328(3)
F13 C45 1.331(3)
F14 C45 1.330(3)
F15 C45 1.336(3)
F16 C46 1.359(3)
F17 C46 1.333(4)
F18 C46 1.310(4)
F19 C53 1.402(5)
F20 C53 1.330(4)
F21 C53 1.280(6)
F22 C54 1.281(4)
F23 C54 1.446(4)
F24 C54 1.281(4)
C23 C24 1.397(3)
C23 C28 1.398(3)
C23 B1 1.628(3)
C24 H24 0.9500
C24 C25 1.390(3)
C25 C26 1.380(3)
C25 C29 1.498(3)
C26 H26 0.9500
C26 C27 1.386(3)
C27 C28 1.389(3)
C27 C30 1.494(3)
C28 H28 0.9500
C30 F5BA 1.257(9)
C30 F6BA 1.339(10)
C30 F4BA 1.412(8)
C31 C32 1.399(3)
C31 C36 1.396(3)
C31 B1 1.634(3)
C32 H32 0.9500
C32 C33 1.391(3)
C33 C34 1.384(3)
C33 C37 1.499(3)
C34 H34 0.9500
C34 C35 1.381(3)
C35 C36 1.390(3)
C35 C38 1.495(3)
C36 H36 0.9500
C37 F6AA 1.423(10)
C37 F7AA 1.192(9)
C37 F8AA 1.284(10)
C39 C40 1.401(3)
C39 C44 1.397(3)
C39 B1 1.636(3)
C40 H40 0.9500
C40 C41 1.384(3)
C41 C42 1.392(3)
C41 C45 1.495(3)
C42 H42 0.9500
C42 C43 1.380(3)
C43 C44 1.397(3)
C43 C46 1.500(3)
C44 H44 0.9500
C46 F9AA 1.258(8)
C46 F0BA 1.300(11)
C46 F1BA 1.365(9)
C47 C48 1.397(3)
C47 C52 1.396(3)
C47 B1 1.637(3)
C48 H48 0.9500
C48 C49 1.391(3)
C49 C50 1.383(3)
C49 C53 1.492(3)
C50 H50 0.9500
C50 C51 1.383(3)
C51 C52 1.387(3)
C51 C54 1.492(3)
C52 H52 0.9500
C53 F0AA 1.213(7)
C53 F4AA 1.397(6)
C53 F5AA 1.328(9)
C54 F3AA 1.477(4)
C54 F1AA 1.243(5)
C54 F2AA 1.214(6)
F1A C29A 1.327(3)
F2A C29A 1.332(3)
F3A C29A 1.323(3)
F4A C30A 1.327(2)
F5A C30A 1.330(2)
F6A C30A 1.343(3)
F7A C37A 1.350(4)
F8A C37A 1.293(4)
F9A C37A 1.298(4)
F10A C38A 1.325(3)
F11A C38A 1.328(3)
F12A C38A 1.333(3)
F13A C45A 1.318(9)
F14A C45A 1.411(7)
F15A C45A 1.275(6)
F16A C46A 1.141(5)
F17A C46A 1.504(5)
F18A C46A 1.398(7)
F19A C54A 1.335(3)
F20A C54A 1.333(3)
F21A C54A 1.310(3)
F22A C53A 1.313(4)
F23A C53A 1.285(5)
F24A C53A 1.392(4)
C23A C24A 1.397(2)
C23A C28A 1.401(3)
C23A B1A 1.636(3)
C24A H24A 0.9500
C24A C25A 1.391(3)
C25A C26A 1.382(3)
C25A C29A 1.495(3)
C26A H26A 0.9500
C26A C27A 1.389(3)
C27A C28A 1.386(3)
C27A C30A 1.493(3)
C28A H28A 0.9500
C31A C32A 1.399(2)
C31A C36A 1.397(2)
C31A B1A 1.632(3)
C32A H32A 0.9500
C32A C33A 1.390(3)
C33A C34A 1.390(3)
C33A C37A 1.495(3)
C34A H34A 0.9500
C34A C35A 1.386(3)
C35A C36A 1.390(3)
C35A C38A 1.499(3)
C36A H36A 0.9500
C37A F7B 1.273(5)
C37A F8B 1.353(5)
C37A F9B 1.273(5)
C39A C40A 1.396(3)
C39A C44A 1.393(3)
C39A B1A 1.637(3)
C40A H40A 0.9500
C40A C41A 1.390(3)
C41A C42A 1.375(3)
C41A C45A 1.498(3)
C42A H42A 0.9500
C42A C43A 1.382(3)
C43A C44A 1.389(3)
C43A C46A 1.485(3)
C44A H44A 0.9500
C45A F13B 1.319(8)
C45A F14B 1.274(6)
C45A F15B 1.418(6)
C46A F16B 1.580(6)
C46A F17B 1.311(4)
C46A F18B 1.251(9)
C47A C48A 1.398(3)
C47A C52A 1.399(3)
C47A B1A 1.628(3)
C48A H48A 0.9500
C48A C49A 1.387(3)
C49A C50A 1.386(3)
C49A C53A 1.492(3)
C50A H50A 0.9500
C50A C51A 1.379(3)
C51A C52A 1.392(3)
C51A C54A 1.497(3)
C52A H52A 0.9500
C53A F22B 1.225(7)
C53A F23B 1.383(6)
C53A F24B 1.318(8)
C1B H1BA 0.9500
C1B H1BB 0.9500
C1B C2B 1.337(16)
C2B H2B 0.9500
C2B C3B 1.447(16)
C3B H3B 0.9500
C3B C4B 1.349(17)
C4B H4BA 0.9500
C4B H4BB 0.9500
C4C H4CA 0.9500
C4C H4CB 0.9500
C4C C3C 1.411(17)
C3C H3C 1.0000
C3C C2C 1.446(14)
C2C H2C 1.0000
C2C C1C 1.358(12)
C1C H1CA 0.9500
C1C H1CB 0.9500

loop_
_geom_torsion_atom_site_label_1
_geom_torsion_atom_site_label_2
_geom_torsion_atom_site_label_3
_geom_torsion_atom_site_label_4
_geom_torsion
Rh1 P1 C5 C6 -30.25(18)
Rh1 P1 C7 C8 83.79(19)
Rh1 P1 C7 C9 -153.00(18)
Rh1 P1 C7 C10 -33.9(2)
Rh1 P1 C11 C12 -176.07(16)
Rh1 P1 C11 C13 64.15(19)
Rh1 P1 C11 C14 -52.2(2)
Rh1 P2 C6 C5 -31.45(17)
Rh1 P2 C15 C16 67.76(18)
Rh1 P2 C15 C17 -172.91(16)
Rh1 P2 C15 C18 -48.93(19)
Rh1 P2 C19 C20 -157.89(14)
Rh1 P2 C19 C21 -38.81(17)
Rh1 P2 C19 C22 78.73(19)
Rh1 C1 C2 C3 -56.4(3)
Rh1 C2 C3 C4 -57.2(4)
Rh1 C1B C2B C3B -55.7(7)
Rh1 C2B C3B C4B -57.7(8)
P1 C5 C6 P2 40.7(2)
C1 C2 C3 Rh1 58.0(4)
C1 C2 C3 C4 0.8(6)
C2 C3 C4 Rh1 55.1(3)
C5 P1 C7 C8 -160.54(19)
C5 P1 C7 C9 -37.3(2)
C5 P1 C7 C10 81.8(2)
C5 P1 C11 C12 66.3(2)
C5 P1 C11 C13 -53.5(2)
C5 P1 C11 C14 -169.87(19)
C6 P2 C15 C16 -50.72(19)
C6 P2 C15 C17 68.6(2)
C6 P2 C15 C18 -167.41(17)
C6 P2 C19 C20 -42.71(18)
C6 P2 C19 C21 76.36(17)
C6 P2 C19 C22 -166.10(18)
C7 P1 C5 C6 -151.30(17)
C7 P1 C11 C12 -44.0(2)
C7 P1 C11 C13 -163.83(18)
C7 P1 C11 C14 79.8(2)
C11 P1 C5 C6 93.22(18)
C11 P1 C7 C8 -48.8(2)
C11 P1 C7 C9 74.4(2)
C11 P1 C7 C10 -166.50(18)
C15 P2 C6 C5 93.32(17)
C15 P2 C19 C20 68.76(19)
C15 P2 C19 C21 -172.16(16)
C15 P2 C19 C22 -54.6(2)
C19 P2 C6 C5 -151.12(16)
C19 P2 C15 C16 -160.58(17)
C19 P2 C15 C17 -41.3(2)
C19 P2 C15 C18 82.73(19)
Rh1A P1A C6A C5A -30.54(18)
Rh1A P1A C7A C8A -53.1(3)
Rh1A P1A C7A C9A 64.6(3)
Rh1A P1A C7A C10A -176.8(2)
Rh1A P1A C11A C12A 83.0(2)
Rh1A P1A C11A C13A -35.3(2)
Rh1A P1A C11A C14A -153.6(2)
Rh1A P2A C5A C6A -30.62(18)
Rh1A P2A C15A C16A -49.9(2)
Rh1A P2A C15A C17A -173.88(16)
Rh1A P2A C15A C18A 66.4(2)
Rh1A P2A C19A C20A -37.16(19)
Rh1A P2A C19A C21A 80.03(18)
Rh1A P2A C19A C22A -156.17(15)
Rh1A C1A C2A C3A -57.3(5)
Rh1A C2A C3A C4A -58.6(5)
Rh1A C4C C3C C2C 55.4(9)
Rh1A C3C C2C C1C 59.5(7)
P2A C5A C6A P1A 40.5(2)
C1A C2A C3A Rh1A 58.7(6)
C1A C2A C3A C4A 0.1(9)
C2A C3A C4A Rh1A 55.1(5)
C5A P2A C15A C16A -168.03(18)
C5A P2A C15A C17A 68.0(2)
C5A P2A C15A C18A -51.7(2)
C5A P2A C19A C20A 78.25(18)
C5A P2A C19A C21A -164.56(17)
C5A P2A C19A C22A -40.76(19)
C6A P1A C7A C8A -170.6(3)
C6A P1A C7A C9A -52.8(3)
C6A P1A C7A C10A 65.7(3)
C6A P1A C11A C12A -161.6(2)
C6A P1A C11A C13A 80.2(2)
C6A P1A C11A C14A -38.2(2)
C7A P1A C6A C5A 93.01(19)
C7A P1A C11A C12A -50.1(3)
C7A P1A C11A C13A -168.3(2)
C7A P1A C11A C14A 73.3(3)
C11A P1A C6A C5A -151.97(17)
C11A P1A C7A C8A 79.6(3)
C11A P1A C7A C9A -162.7(3)
C11A P1A C7A C10A -44.1(3)
C15A P2A C5A C6A 93.90(18)
C15A P2A C19A C20A -170.34(17)
C15A P2A C19A C21A -53.2(2)
C15A P2A C19A C22A 70.6(2)
C19A P2A C5A C6A -151.07(17)
C19A P2A C15A C16A 81.9(2)
C19A P2A C15A C17A -42.0(2)
C19A P2A C15A C18A -161.72(19)
C23 C24 C25 C26 -0.3(3)
C23 C24 C25 C29 177.8(2)
C24 C23 C28 C27 -0.4(3)
C24 C23 B1 C31 158.07(17)
C24 C23 B1 C39 -82.1(2)
C24 C23 B1 C47 39.9(2)
C24 C25 C26 C27 -0.2(3)
C24 C25 C29 F1 163.9(2)
C24 C25 C29 F2 -80.0(3)
C24 C25 C29 F3 40.9(4)
C25 C26 C27 C28 0.4(3)
C25 C26 C27 C30 -178.7(2)
C26 C25 C29 F1 -18.0(3)
C26 C25 C29 F2 98.1(3)
C26 C25 C29 F3 -140.9(3)
C26 C27 C28 C23 -0.1(3)
C26 C27 C30 F4 177.3(5)
C26 C27 C30 F5 61.0(4)
C26 C27 C30 F6 -52.6(5)
C26 C27 C30 F5BA 87.8(9)
C26 C27 C30 F6BA -38.5(8)
C26 C27 C30 F4BA -146.3(6)
C28 C23 C24 C25 0.6(3)
C28 C23 B1 C31 -31.9(3)
C28 C23 B1 C39 88.0(2)
C28 C23 B1 C47 -150.04(18)
C28 C27 C30 F4 -1.8(6)
C28 C27 C30 F5 -118.1(3)
C28 C27 C30 F6 128.3(4)
C28 C27 C30 F5BA -91.3(9)
C28 C27 C30 F6BA 142.4(7)
C28 C27 C30 F4BA 34.7(7)
C29 C25 C26 C27 -178.3(2)
C30 C27 C28 C23 178.9(2)
C31 C32 C33 C34 1.4(3)
C31 C32 C33 C37 -179.8(2)
C32 C31 C36 C35 0.1(3)
C32 C31 B1 C23 -35.8(2)
C32 C31 B1 C39 -151.19(17)
C32 C31 B1 C47 87.8(2)
C32 C33 C34 C35 -0.5(3)
C32 C33 C37 F7 7.7(4)
C32 C33 C37 F8 -119.9(3)
C32 C33 C37 F9 128.4(2)
C32 C33 C37 F6AA -47.3(7)
C32 C33 C37 F7AA -162.5(10)
C32 C33 C37 F8AA 62.8(9)
C33 C34 C35 C36 -0.6(3)
C33 C34 C35 C38 177.33(19)
C34 C33 C37 F7 -173.5(3)
C34 C33 C37 F8 58.9(4)
C34 C33 C37 F9 -52.8(3)
C34 C33 C37 F6AA 131.5(7)
C34 C33 C37 F7AA 16.4(11)
C34 C33 C37 F8AA -118.3(9)
C34 C35 C36 C31 0.8(3)
C34 C35 C38 F10 -108.5(2)
C34 C35 C38 F11 133.2(2)
C34 C35 C38 F12 12.1(3)
C36 C31 C32 C33 -1.2(3)
C36 C31 B1 C23 152.09(16)
C36 C31 B1 C39 36.7(2)
C36 C31 B1 C47 -84.24(19)
C36 C35 C38 F10 69.5(2)
C36 C35 C38 F11 -48.8(3)
C36 C35 C38 F12 -169.96(17)
C37 C33 C34 C35 -179.3(2)
C38 C35 C36 C31 -177.21(17)
C39 C40 C41 C42 0.4(3)
C39 C40 C41 C45 178.62(19)
C40 C39 C44 C43 -0.7(3)
C40 C39 B1 C23 -79.91(19)
C40 C39 B1 C31 42.8(2)
C40 C39 B1 C47 157.90(16)
C40 C41 C42 C43 -1.1(3)
C40 C41 C45 F13 156.68(19)
C40 C41 C45 F14 35.6(3)
C40 C41 C45 F15 -83.5(2)
C41 C42 C43 C44 0.9(3)
C41 C42 C43 C46 -176.86(19)
C42 C41 C45 F13 -25.1(3)
C42 C41 C45 F14 -146.1(2)
C42 C41 C45 F15 94.7(2)
C42 C43 C44 C39 0.0(3)
C42 C43 C46 F16 114.0(3)
C42 C43 C46 F17 -130.1(3)
C42 C43 C46 F18 -7.1(4)
C42 C43 C46 F9AA 78.4(10)
C42 C43 C46 F0BA -152.3(8)
C42 C43 C46 F1BA -37.5(7)
C44 C39 C40 C41 0.5(3)
C44 C39 B1 C23 92.1(2)
C44 C39 B1 C31 -145.18(17)
C44 C39 B1 C47 -30.1(2)
C44 C43 C46 F16 -63.8(3)
C44 C43 C46 F17 52.1(4)
C44 C43 C46 F18 175.1(4)
C44 C43 C46 F9AA -99.4(10)
C44 C43 C46 F0BA 29.9(8)
C44 C43 C46 F1BA 144.7(7)
C45 C41 C42 C43 -179.30(19)
C46 C43 C44 C39 177.81(19)
C47 C48 C49 C50 -1.3(3)
C47 C48 C49 C53 176.4(2)
C48 C47 C52 C51 -0.4(3)
C48 C47 B1 C23 27.9(2)
C48 C47 B1 C31 -96.7(2)
C48 C47 B1 C39 143.96(18)
C48 C49 C50 C51 0.2(3)
C48 C49 C53 F19 -77.3(4)
C48 C49 C53 F20 172.8(4)
C48 C49 C53 F21 40.9(5)
C48 C49 C53 F0AA -109.1(6)
C48 C49 C53 F4AA 129.9(5)
C48 C49 C53 F5AA 20.8(6)
C49 C50 C51 C52 0.7(3)
C49 C50 C51 C54 179.5(2)
C50 C49 C53 F19 100.4(4)
C50 C49 C53 F20 -9.5(5)
C50 C49 C53 F21 -141.4(4)
C50 C49 C53 F0AA 68.6(7)
C50 C49 C53 F4AA -52.4(5)
C50 C49 C53 F5AA -161.5(6)
C50 C51 C52 C47 -0.6(3)
C50 C51 C54 F22 -57.1(4)
C50 C51 C54 F23 52.0(3)
C50 C51 C54 F24 163.0(4)
C50 C51 C54 F3AA -127.2(3)
C50 C51 C54 F1AA -19.1(5)
C50 C51 C54 F2AA 122.4(5)
C52 C47 C48 C49 1.3(3)
C52 C47 B1 C23 -159.20(17)
C52 C47 B1 C31 76.2(2)
C52 C47 B1 C39 -43.2(2)
C52 C51 C54 F22 121.8(4)
C52 C51 C54 F23 -129.2(3)
C52 C51 C54 F24 -18.2(5)
C52 C51 C54 F3AA 51.7(3)
C52 C51 C54 F1AA 159.7(5)
C52 C51 C54 F2AA -58.7(5)
C53 C49 C50 C51 -177.5(2)
C54 C51 C52 C47 -179.4(2)
B1 C23 C24 C25 171.31(18)
B1 C23 C28 C27 -170.91(19)
B1 C31 C32 C33 -173.64(18)
B1 C31 C36 C35 172.80(17)
B1 C39 C40 C41 173.10(17)
B1 C39 C44 C43 -173.06(17)
B1 C47 C48 C49 174.49(18)
B1 C47 C52 C51 -173.80(18)
C23A C24A C25A C26A -0.5(3)
C23A C24A C25A C29A 175.73(17)
C24A C23A C28A C27A 0.7(3)
C24A C23A B1A C31A -150.05(17)
C24A C23A B1A C39A 89.61(19)
C24A C23A B1A C47A -31.4(2)
C24A C25A C26A C27A 1.1(3)
C24A C25A C29A F1A -67.1(3)
C24A C25A C29A F2A 51.0(3)
C24A C25A C29A F3A 171.3(2)
C25A C26A C27A C28A -0.8(3)
C25A C26A C27A C30A 176.58(18)
C26A C25A C29A F1A 109.2(2)
C26A C25A C29A F2A -132.7(2)
C26A C25A C29A F3A -12.4(3)
C26A C27A C28A C23A -0.1(3)
C26A C27A C30A F4A 2.5(3)
C26A C27A C30A F5A 124.4(2)
C26A C27A C30A F6A -118.0(2)
C28A C23A C24A C25A -0.4(3)
C28A C23A B1A C31A 42.0(2)
C28A C23A B1A C39A -78.31(19)
C28A C23A B1A C47A 160.73(16)
C28A C27A C30A F4A 179.93(18)
C28A C27A C30A F5A -58.1(2)
C28A C27A C30A F6A 59.4(2)
C29A C25A C26A C27A -175.11(18)
C30A C27A C28A C23A -177.56(17)
C31A C32A C33A C34A -1.6(3)
C31A C32A C33A C37A 177.98(18)
C32A C31A C36A C35A 0.0(3)
C32A C31A B1A C23A 28.2(2)
C32A C31A B1A C39A 141.07(17)
C32A C31A B1A C47A -95.31(19)
C32A C33A C34A C35A 0.3(3)
C32A C33A C37A F7A 95.2(4)
C32A C33A C37A F8A -21.1(4)
C32A C33A C37A F9A -147.8(4)
C32A C33A C37A F7B 48.6(5)
C32A C33A C37A F8B -68.8(5)
C32A C33A C37A F9B 173.1(5)
C33A C34A C35A C36A 1.2(3)
C33A C34A C35A C38A -178.88(18)
C34A C33A C37A F7A -85.2(4)
C34A C33A C37A F8A 158.5(4)
C34A C33A C37A F9A 31.8(4)
C34A C33A C37A F7B -131.9(5)
C34A C33A C37A F8B 110.8(5)
C34A C33A C37A F9B -7.4(5)
C34A C35A C36A C31A -1.3(3)
C34A C35A C38A F10A 16.7(3)
C34A C35A C38A F11A -103.2(2)
C34A C35A C38A F12A 138.1(2)
C36A C31A C32A C33A 1.4(3)
C36A C31A B1A C23A -158.08(16)
C36A C31A B1A C39A -45.2(2)
C36A C31A B1A C47A 78.5(2)
C36A C35A C38A F10A -163.34(19)
C36A C35A C38A F11A 76.8(2)
C36A C35A C38A F12A -41.9(3)
C37A C33A C34A C35A -179.31(18)
C38A C35A C36A C31A 178.72(18)
C39A C40A C41A C42A -0.6(3)
C39A C40A C41A C45A 177.6(2)
C40A C39A C44A C43A 0.9(3)
C40A C39A B1A C23A -81.4(2)
C40A C39A B1A C31A 158.78(17)
C40A C39A B1A C47A 39.7(2)
C40A C41A C42A C43A 1.1(3)
C40A C41A C45A F13A 14.8(9)
C40A C41A C45A F14A 128.8(5)
C40A C41A C45A F15A -115.8(7)
C40A C41A C45A F13B 26.3(7)
C40A C41A C45A F14B 157.1(6)
C40A C41A C45A F15B -86.4(5)
C41A C42A C43A C44A -0.6(4)
C41A C42A C43A C46A 179.7(3)
C42A C41A C45A F13A -167.0(8)
C42A C41A C45A F14A -52.9(5)
C42A C41A C45A F15A 62.4(7)
C42A C41A C45A F13B -155.5(7)
C42A C41A C45A F14B -24.7(7)
C42A C41A C45A F15B 91.9(5)
C42A C43A C44A C39A -0.5(4)
C42A C43A C46A F16A 82.4(5)
C42A C43A C46A F17A -147.8(3)
C42A C43A C46A F18A -47.3(6)
C42A C43A C46A F16B 61.4(3)
C42A C43A C46A F17B 159.9(4)
C42A C43A C46A F18B -49.1(9)
C44A C39A C40A C41A -0.4(3)
C44A C39A B1A C23A 86.8(2)
C44A C39A B1A C31A -33.1(2)
C44A C39A B1A C47A -152.12(18)
C44A C43A C46A F16A -97.3(5)
C44A C43A C46A F17A 32.5(4)
C44A C43A C46A F18A 133.0(5)
C44A C43A C46A F16B -118.3(3)
C44A C43A C46A F17B -19.8(5)
C44A C43A C46A F18B 131.2(8)
C45A C41A C42A C43A -177.1(2)
C46A C43A C44A C39A 179.2(3)
C47A C48A C49A C50A 0.0(3)
C47A C48A C49A C53A -178.5(2)
C48A C47A C52A C51A 0.8(3)
C48A C47A B1A C23A -40.9(2)
C48A C47A B1A C31A 81.9(2)
C48A C47A B1A C39A -154.52(17)
C48A C49A C50A C51A 0.9(3)
C48A C49A C53A F22A 62.6(4)
C48A C49A C53A F23A -166.2(4)
C48A C49A C53A F24A -48.1(3)
C48A C49A C53A F22B -11.8(7)
C48A C49A C53A F23B 113.5(5)
C48A C49A C53A F24B -140.0(5)
C49A C50A C51A C52A -0.9(3)
C49A C50A C51A C54A -179.7(2)
C50A C49A C53A F22A -115.9(4)
C50A C49A C53A F23A 15.2(5)
C50A C49A C53A F24A 133.3(3)
C50A C49A C53A F22B 169.7(7)
C50A C49A C53A F23B -65.1(5)
C50A C49A C53A F24B 41.4(6)
C50A C51A C52A C47A 0.1(3)
C50A C51A C54A F19A -9.0(3)
C50A C51A C54A F20A 108.0(2)
C50A C51A C54A F21A -131.4(3)
C52A C47A C48A C49A -0.8(3)
C52A C47A B1A C23A 145.30(17)
C52A C47A B1A C31A -91.9(2)
C52A C47A B1A C39A 31.7(2)
C52A C51A C54A F19A 172.17(19)
C52A C51A C54A F20A -70.8(3)
C52A C51A C54A F21A 49.8(3)
C53A C49A C50A C51A 179.4(2)
C54A C51A C52A C47A 178.90(19)
B1A C23A C24A C25A -168.74(17)
B1A C23A C28A C27A 169.51(17)
B1A C31A C32A C33A 175.50(17)
B1A C31A C36A C35A -174.14(17)
B1A C39A C40A C41A 168.31(18)
B1A C39A C44A C43A -167.8(2)
B1A C47A C48A C49A -175.07(18)
B1A C47A C52A C51A 174.90(17)
C1B C2B C3B Rh1 57.7(8)
C1B C2B C3B C4B 0.0(13)
C2B C3B C4B Rh1 56.0(7)
C4C C3C C2C Rh1A -59.1(10)
C4C C3C C2C C1C 0.4(15)
C3C C2C C1C Rh1A -57.8(8)
